data_7217183
loop_
_publ_author_name
'Qureshi, Naseem'
'Yufit, Dimitri S.'
'Steed, Kirsty M.'
'Howard, Judith A. K.'
'Steed, Jonathan W.'

_publ_section_title
;
 Hydrogen bonding effects in anion binding calixarenes
;
_journal_issue 36
_journal_name_full CrystEngComm
_journal_page_first 8413
_journal_paper_doi 10.1039/C4CE01240B
_journal_volume 16
_journal_year 2014
_chemical_formula_moiety 'C72 H88 N4 O8 S2, 4 C2 H3 N'
_chemical_formula_sum 'C80 H100 N8 O8 S2'
_chemical_formula_weight 1365.80
_chemical_name_systematic
; 
 ? 
;
_space_group_IT_number 2
_symmetry_cell_setting triclinic
_symmetry_Int_Tables_number 2
_symmetry_space_group_name_Hall '-P 1'
_symmetry_space_group_name_H-M 'P -1'
_atom_sites_solution_hydrogens geom
_atom_sites_solution_primary direct
_atom_sites_solution_secondary difmap
_audit_creation_method SHELXL-97
_cell_angle_alpha 102.923(10)
_cell_angle_beta 95.542(10)
_cell_angle_gamma 98.546(10)
_cell_formula_units_Z 4
_cell_length_a 12.1816(3)
_cell_length_b 24.5969(7)
_cell_length_c 26.7522(7)
_cell_measurement_reflns_used 5852
_cell_measurement_temperature 120(2)
_cell_measurement_theta_max 26.59
_cell_measurement_theta_min 2.20
_cell_volume 7655.6(6)
_computing_cell_refinement 'SAINT Ver. 6.45  (Bruker-AXS, 2003)'
_computing_data_collection 'SMART Ver. 5.630 (Bruker-AXS, 2003)'
_computing_data_reduction 'SAINT Ver. 6.45'
_computing_molecular_graphics 'SHELXTL Ver. 6.14'
_computing_publication_material 'SHELXTL Ver. 6.14'
_computing_structure_refinement 'SHELXTL Ver. 6.14'
_computing_structure_solution 'SHELXTL Ver. 6.14 (Bruker-AXS, 2003)'
_diffrn_ambient_temperature 120(2)
_diffrn_measured_fraction_theta_full 0.999
_diffrn_measured_fraction_theta_max 0.999
_diffrn_measurement_device_type 'Bruker SMART CCD 6000'
_diffrn_measurement_method '0.30\% \w scans'
_diffrn_radiation_monochromator graphite
_diffrn_radiation_source 'fine-focus sealed tube'
_diffrn_radiation_type Mo-K\a
_diffrn_radiation_wavelength 0.71073
_diffrn_reflns_av_R_equivalents 0.0544
_diffrn_reflns_av_sigmaI/netI 0.0776
_diffrn_reflns_limit_h_max 15
_diffrn_reflns_limit_h_min -15
_diffrn_reflns_limit_k_max 31
_diffrn_reflns_limit_k_min -31
_diffrn_reflns_limit_l_max 34
_diffrn_reflns_limit_l_min -34
_diffrn_reflns_number 85996
_diffrn_reflns_theta_full 27.50
_diffrn_reflns_theta_max 27.50
_diffrn_reflns_theta_min 1.30
_diffrn_standards_number 0
_exptl_absorpt_coefficient_mu 0.129
_exptl_absorpt_correction_T_max 0.9898
_exptl_absorpt_correction_T_min 0.9491
_exptl_absorpt_correction_type multi-scan
_exptl_absorpt_process_details
;
SADABS  (Bruker-AXS, 2003)
;
_exptl_crystal_colour colorless
_exptl_crystal_density_diffrn 1.185
_exptl_crystal_density_method 'not measured'
_exptl_crystal_description prism
_exptl_crystal_F_000 2928
_exptl_crystal_size_max 0.41
_exptl_crystal_size_mid 0.16
_exptl_crystal_size_min 0.08
_refine_diff_density_max 0.856
_refine_diff_density_min -0.604
_refine_diff_density_rms 0.063
_refine_ls_extinction_method none
_refine_ls_goodness_of_fit_ref 1.031
_refine_ls_hydrogen_treatment mixed
_refine_ls_matrix_type full
_refine_ls_number_parameters 1822
_refine_ls_number_reflns 35131
_refine_ls_number_restraints 30
_refine_ls_restrained_S_all 1.042
_refine_ls_R_factor_all 0.1123
_refine_ls_R_factor_gt 0.0600
_refine_ls_shift/su_max 0.045
_refine_ls_shift/su_mean 0.000
_refine_ls_structure_factor_coef Fsqd
_refine_ls_weighting_details 'calc w=1/[\s^2^(Fo^2^)+(0.0800P)^2^+2.4000P] where P=(Fo^2^+2Fc^2^)/3'
_refine_ls_weighting_scheme calc
_refine_ls_wR_factor_gt 0.1502
_refine_ls_wR_factor_ref 0.1766
_reflns_number_gt 21045
_reflns_number_total 35131
_reflns_threshold_expression I>2\s(I)
_cod_data_source_file c4ce01240b2.cif
_cod_data_source_block 5_s458
_cod_depositor_comments
;
The following automatic conversions were performed:

'_symmetry_cell_setting' value 'Triclinic' changed to 'triclinic'
according to
/usr/data/users/saulius/crontab/automatic-downloads/rss-feeds/RSC/lib/dictionaries/cif_core.dic
dictionary named 'cif_core.dic' version 2.4.2 from 2011-04-26.

Automatic conversion script
Id: cif_fix_values 2281 2013-09-26 08:29:07Z andrius 

 Adding full bibliography for 7217180--7217187.cif.
;
_cod_original_cell_volume 7655.6(4)
_cod_original_sg_symbol_Hall '-P 1        '
_cod_original_sg_symbol_H-M 'P -1        '
_cod_database_code 7217183

loop_
_symmetry_equiv_pos_as_xyz
'x, y, z'
'-x, -y, -z'

loop_
_atom_site_label
_atom_site_type_symbol
_atom_site_fract_x
_atom_site_fract_y
_atom_site_fract_z
_atom_site_U_iso_or_equiv
_atom_site_adp_type
_atom_site_occupancy
_atom_site_symmetry_multiplicity
_atom_site_calc_flag
_atom_site_refinement_flags
_atom_site_disorder_assembly
_atom_site_disorder_group
S1 S 0.53554(6) 0.96814(3) 0.63214(2) 0.02573(14) Uani 1 1 d . . .
S2 S 0.02056(5) 0.85885(3) 0.63021(2) 0.02401(14) Uani 1 1 d . . .
O1 O 0.47111(15) 0.81454(7) 0.57227(7) 0.0240(4) Uani 1 1 d . . .
O2 O 0.25465(13) 0.76923(7) 0.54442(6) 0.0211(4) Uani 1 1 d . . .
O3 O 0.26999(16) 0.76989(7) 0.65514(7) 0.0248(4) Uani 1 1 d . . .
O4 O 0.48289(13) 0.82795(7) 0.68648(6) 0.0209(4) Uani 1 1 d . . .
O5 O 0.64921(16) 0.95818(8) 0.64029(7) 0.0339(4) Uani 1 1 d . . .
O6 O 0.51515(17) 1.02224(8) 0.65842(7) 0.0338(4) Uani 1 1 d . . .
O7 O -0.02794(15) 0.82142(8) 0.65944(7) 0.0302(4) Uani 1 1 d . . .
O8 O -0.04989(15) 0.87243(8) 0.59023(7) 0.0309(4) Uani 1 1 d . . .
N1 N 0.44628(19) 0.91973(9) 0.64729(8) 0.0272(5) Uani 1 1 d . . .
N2 N 0.11752(18) 0.83005(9) 0.60347(8) 0.0230(4) Uani 1 1 d . . .
N3 N 0.2248(2) 0.93527(10) 0.41121(9) 0.0337(5) Uani 1 1 d . . .
N4 N 0.34228(18) 1.04131(9) 0.82251(8) 0.0282(5) Uani 1 1 d . . .
C1 C 0.6799(2) 0.82239(10) 0.63184(9) 0.0229(5) Uani 1 1 d . . .
H1A H 0.7613 0.8374 0.6381 0.027 Uiso 1 1 calc R . .
H1B H 0.6398 0.8550 0.6363 0.027 Uiso 1 1 calc R . .
C2 C 0.6482(2) 0.78602(10) 0.57693(9) 0.0218(5) Uani 1 1 d . . .
C3 C 0.5431(2) 0.78249(10) 0.54880(9) 0.0219(5) Uani 1 1 d . . .
C4 C 0.5148(2) 0.74773(10) 0.49867(10) 0.0241(5) Uani 1 1 d . . .
C5 C 0.5907(2) 0.71477(11) 0.47813(10) 0.0270(6) Uani 1 1 d . . .
H5 H 0.5713 0.6910 0.4442 0.032 Uiso 1 1 calc R . .
C6 C 0.6938(2) 0.71543(11) 0.50554(10) 0.0268(6) Uani 1 1 d . . .
C7 C 0.7216(2) 0.75231(10) 0.55450(10) 0.0251(5) Uani 1 1 d . . .
H7 H 0.7931 0.7546 0.5733 0.030 Uiso 1 1 calc R . .
C8 C 0.7750(2) 0.67646(12) 0.48480(12) 0.0348(7) Uani 1 1 d . . .
C9 C 0.7942(3) 0.63905(15) 0.52255(17) 0.0593(10) Uani 1 1 d . . .
H9A H 0.7219 0.6186 0.5271 0.071 Uiso 1 1 calc R . .
H9B H 0.8316 0.6629 0.5560 0.071 Uiso 1 1 calc R . .
H9C H 0.8413 0.6118 0.5086 0.071 Uiso 1 1 calc R . .
C10 C 0.7302(3) 0.63824(17) 0.43174(15) 0.0694(13) Uani 1 1 d . . .
H10G H 0.7837 0.6134 0.4208 0.083 Uiso 1 1 calc R . .
H10F H 0.7195 0.6615 0.4069 0.083 Uiso 1 1 calc R . .
H10H H 0.6583 0.6152 0.4333 0.083 Uiso 1 1 calc R . .
C11 C 0.8884(2) 0.71162(14) 0.48303(13) 0.0431(8) Uani 1 1 d . . .
H11I H 0.9413 0.6863 0.4723 0.052 Uiso 1 1 calc R . .
H11J H 0.9172 0.7361 0.5175 0.052 Uiso 1 1 calc R . .
H11K H 0.8796 0.7350 0.4582 0.052 Uiso 1 1 calc R . .
C12 C 0.4001(2) 0.74229(11) 0.46790(9) 0.0243(5) Uani 1 1 d . . .
H12G H 0.3745 0.7793 0.4755 0.029 Uiso 1 1 calc R . .
H12H H 0.4055 0.7314 0.4304 0.029 Uiso 1 1 calc R . .
C13 C 0.3156(2) 0.69790(10) 0.48182(9) 0.0223(5) Uani 1 1 d . . .
C14 C 0.2476(2) 0.71211(10) 0.51980(9) 0.0206(5) Uani 1 1 d . . .
C15 C 0.1788(2) 0.67085(10) 0.53639(9) 0.0221(5) Uani 1 1 d . . .
C16 C 0.1768(2) 0.61415(10) 0.51162(10) 0.0254(5) Uani 1 1 d . . .
H16D H 0.1293 0.5855 0.5219 0.030 Uiso 1 1 calc R . .
C17 C 0.2416(2) 0.59796(10) 0.47261(10) 0.0263(6) Uani 1 1 d . A .
C18 C 0.3106(2) 0.64071(10) 0.45873(10) 0.0247(5) Uani 1 1 d . . .
H18 H 0.3563 0.6306 0.4325 0.030 Uiso 1 1 calc R . .
C19 C 0.2426(2) 0.53527(11) 0.44856(11) 0.0322(6) Uani 1 1 d . . .
C20A C 0.3211(6) 0.5163(3) 0.4887(3) 0.0426(16) Uiso 0.50 1 d P A 1
H20D H 0.3270 0.4765 0.4754 0.051 Uiso 0.50 1 calc PR A 1
H20E H 0.2899 0.5207 0.5215 0.051 Uiso 0.50 1 calc PR A 1
H20F H 0.3956 0.5399 0.4944 0.051 Uiso 0.50 1 calc PR A 1
C21A C 0.2951(6) 0.5272(3) 0.3975(3) 0.0418(15) Uiso 0.50 1 d P A 1
H21D H 0.2957 0.4868 0.3837 0.050 Uiso 0.50 1 calc PR A 1
H21F H 0.3720 0.5483 0.4043 0.050 Uiso 0.50 1 calc PR A 1
H21E H 0.2507 0.5413 0.3722 0.050 Uiso 0.50 1 calc PR A 1
C22A C 0.1308(5) 0.5013(3) 0.4388(3) 0.0369(16) Uiso 0.50 1 d P A 1
H22B H 0.0812 0.5171 0.4170 0.044 Uiso 0.50 1 calc PR A 1
H22A H 0.1018 0.5016 0.4718 0.044 Uiso 0.50 1 calc PR A 1
H22C H 0.1342 0.4622 0.4211 0.044 Uiso 0.50 1 calc PR A 1
C20B C 0.3459(6) 0.5176(3) 0.4705(3) 0.0362(15) Uiso 0.50 1 d P A 2
H20A H 0.3474 0.4782 0.4531 0.043 Uiso 0.50 1 calc PR A 2
H20B H 0.3454 0.5208 0.5076 0.043 Uiso 0.50 1 calc PR A 2
H20C H 0.4125 0.5421 0.4650 0.043 Uiso 0.50 1 calc PR A 2
C21B C 0.2379(6) 0.5246(3) 0.3890(3) 0.0430(15) Uiso 0.50 1 d P A 2
H21C H 0.3045 0.5467 0.3807 0.052 Uiso 0.50 1 calc PR A 2
H21A H 0.1705 0.5361 0.3746 0.052 Uiso 0.50 1 calc PR A 2
H21B H 0.2358 0.4842 0.3741 0.052 Uiso 0.50 1 calc PR A 2
C22B C 0.1359(5) 0.4946(3) 0.4578(3) 0.0340(15) Uiso 0.50 1 d P A 2
H22E H 0.0675 0.5066 0.4452 0.041 Uiso 0.50 1 calc PR A 2
H22D H 0.1380 0.4965 0.4949 0.041 Uiso 0.50 1 calc PR A 2
H22F H 0.1365 0.4555 0.4391 0.041 Uiso 0.50 1 calc PR A 2
C23 C 0.1138(2) 0.68461(10) 0.58201(9) 0.0234(5) Uani 1 1 d . . .
H23B H 0.1041 0.7247 0.5883 0.028 Uiso 1 1 calc R . .
H23A H 0.0384 0.6607 0.5737 0.028 Uiso 1 1 calc R . .
C24 C 0.1744(2) 0.67446(10) 0.63061(9) 0.0220(5) Uani 1 1 d . . .
C25 C 0.2551(2) 0.71653(10) 0.66477(9) 0.0210(5) Uani 1 1 d . . .
C26 C 0.3164(2) 0.70460(10) 0.70638(9) 0.0226(5) Uani 1 1 d . . .
C27 C 0.2953(2) 0.64966(11) 0.71395(10) 0.0250(5) Uani 1 1 d . . .
H27B H 0.3383 0.6410 0.7418 0.030 Uiso 1 1 calc R . .
C28 C 0.2136(2) 0.60734(11) 0.68211(10) 0.0257(5) Uani 1 1 d . . .
C29 C 0.1542(2) 0.62136(11) 0.64100(10) 0.0261(5) Uani 1 1 d . . .
H29 H 0.0972 0.5932 0.6191 0.031 Uiso 1 1 calc R . .
C30 C 0.1848(3) 0.54800(11) 0.69145(11) 0.0327(6) Uani 1 1 d . . .
C31 C 0.1929(3) 0.50296(12) 0.64263(12) 0.0424(7) Uani 1 1 d . . .
H31B H 0.1746 0.4652 0.6491 0.051 Uiso 1 1 calc R . .
H31A H 0.2693 0.5086 0.6338 0.051 Uiso 1 1 calc R . .
H31C H 0.1401 0.5063 0.6139 0.051 Uiso 1 1 calc R . .
C32 C 0.2642(3) 0.53985(13) 0.73605(13) 0.0473(8) Uani 1 1 d . . .
H32A H 0.2433 0.5015 0.7409 0.057 Uiso 1 1 calc R . .
H32B H 0.2589 0.5677 0.7679 0.057 Uiso 1 1 calc R . .
H32C H 0.3412 0.5452 0.7279 0.057 Uiso 1 1 calc R . .
C33 C 0.0646(3) 0.53959(13) 0.70511(13) 0.0435(8) Uani 1 1 d . . .
H33A H 0.0121 0.5422 0.6759 0.052 Uiso 1 1 calc R . .
H33B H 0.0590 0.5690 0.7357 0.052 Uiso 1 1 calc R . .
H33C H 0.0462 0.5022 0.7124 0.052 Uiso 1 1 calc R . .
C34 C 0.4068(2) 0.74835(10) 0.74367(9) 0.0230(5) Uani 1 1 d . . .
H34B H 0.3841 0.7860 0.7489 0.028 Uiso 1 1 calc R . .
H34A H 0.4140 0.7385 0.7776 0.028 Uiso 1 1 calc R . .
C35 C 0.5195(2) 0.75133(10) 0.72356(9) 0.0232(5) Uani 1 1 d . . .
C36 C 0.5528(2) 0.78941(10) 0.69418(9) 0.0210(5) Uani 1 1 d . . .
C37 C 0.6501(2) 0.78820(10) 0.67069(9) 0.0212(5) Uani 1 1 d . . .
C38 C 0.7193(2) 0.75071(11) 0.68175(10) 0.0263(5) Uani 1 1 d . . .
H38B H 0.7877 0.7506 0.6675 0.032 Uiso 1 1 calc R . .
C39 C 0.6921(2) 0.71362(11) 0.71272(10) 0.0295(6) Uani 1 1 d . . .
C40 C 0.5902(2) 0.71373(11) 0.73233(10) 0.0263(5) Uani 1 1 d . . .
H40B H 0.5683 0.6875 0.7522 0.032 Uiso 1 1 calc R . .
C41 C 0.7752(3) 0.67566(14) 0.72478(12) 0.0420(7) Uani 1 1 d . . .
C42 C 0.8827(3) 0.71401(18) 0.75567(15) 0.0642(11) Uani 1 1 d . . .
H42A H 0.9385 0.6907 0.7622 0.077 Uiso 1 1 calc R . .
H42B H 0.8657 0.7353 0.7887 0.077 Uiso 1 1 calc R . .
H42C H 0.9125 0.7405 0.7358 0.077 Uiso 1 1 calc R . .
C43 C 0.8053(3) 0.64182(15) 0.67432(14) 0.0546(9) Uani 1 1 d . . .
H43B H 0.8570 0.6169 0.6821 0.066 Uiso 1 1 calc R . .
H43A H 0.8412 0.6679 0.6555 0.066 Uiso 1 1 calc R . .
H43C H 0.7371 0.6189 0.6530 0.066 Uiso 1 1 calc R . .
C44 C 0.7287(4) 0.6348(2) 0.75569(19) 0.0805(15) Uani 1 1 d . . .
H44A H 0.6608 0.6100 0.7358 0.097 Uiso 1 1 calc R . .
H44B H 0.7105 0.6562 0.7884 0.097 Uiso 1 1 calc R . .
H44C H 0.7848 0.6118 0.7628 0.097 Uiso 1 1 calc R . .
C45 C 0.5172(2) 0.88362(10) 0.72106(9) 0.0242(5) Uani 1 1 d . . .
H45B H 0.5970 0.8982 0.7202 0.029 Uiso 1 1 calc R . .
H45A H 0.5068 0.8822 0.7570 0.029 Uiso 1 1 calc R . .
C46 C 0.4438(2) 0.92106(11) 0.70205(10) 0.0261(5) Uani 1 1 d . . .
H46B H 0.3657 0.9087 0.7076 0.031 Uiso 1 1 calc R . .
H46A H 0.4688 0.9605 0.7227 0.031 Uiso 1 1 calc R . .
C47 C 0.4916(2) 0.95099(10) 0.56461(10) 0.0266(6) Uani 1 1 d . . .
C48 C 0.5612(2) 0.92494(11) 0.53398(10) 0.0285(6) Uani 1 1 d . . .
H48B H 0.6290 0.9171 0.5491 0.034 Uiso 1 1 calc R . .
C49 C 0.5323(2) 0.90980(11) 0.48009(10) 0.0295(6) Uani 1 1 d . . .
H49 H 0.5817 0.8926 0.4587 0.035 Uiso 1 1 calc R . .
C50 C 0.4333(2) 0.91960(11) 0.45814(10) 0.0287(6) Uani 1 1 d . . .
H50B H 0.4155 0.9098 0.4215 0.034 Uiso 1 1 calc R . .
C51 C 0.2526(2) 0.95374(12) 0.46530(11) 0.0316(6) Uani 1 1 d . . .
C52 C 0.1867(2) 0.98354(12) 0.49651(12) 0.0343(6) Uani 1 1 d . . .
H52B H 0.1188 0.9913 0.4814 0.041 Uiso 1 1 calc R . .
C53 C 0.2185(2) 1.00252(12) 0.55025(12) 0.0337(6) Uani 1 1 d . . .
H53B H 0.1721 1.0236 0.5705 0.040 Uiso 1 1 calc R . .
C54 C 0.3143(2) 0.99156(11) 0.57437(11) 0.0315(6) Uani 1 1 d . . .
H54 H 0.3325 1.0033 0.6109 0.038 Uiso 1 1 calc R . .
C55 C 0.3869(2) 0.96189(10) 0.54330(10) 0.0248(5) Uani 1 1 d . . .
C56 C 0.3565(2) 0.94419(11) 0.48915(10) 0.0283(6) Uani 1 1 d . . .
C57 C 0.2022(3) 0.87383(13) 0.38997(12) 0.0446(8) Uani 1 1 d . . .
H57C H 0.1240 0.8589 0.3921 0.053 Uiso 1 1 calc R . .
H57A H 0.2519 0.8561 0.4099 0.053 Uiso 1 1 calc R . .
H57B H 0.2154 0.8653 0.3537 0.053 Uiso 1 1 calc R . .
C58 C 0.1433(3) 0.96210(14) 0.38756(12) 0.0414(7) Uani 1 1 d . . .
H58A H 0.1414 0.9517 0.3499 0.050 Uiso 1 1 calc R . .
H58B H 0.1639 1.0033 0.4002 0.050 Uiso 1 1 calc R . .
H58C H 0.0692 0.9495 0.3965 0.050 Uiso 1 1 calc R . .
C59 C 0.1808(2) 0.79981(10) 0.52052(10) 0.0239(5) Uani 1 1 d . . .
H59B H 0.1068 0.7756 0.5070 0.029 Uiso 1 1 calc R . .
H59A H 0.2130 0.8123 0.4915 0.029 Uiso 1 1 calc R . .
C60 C 0.1695(2) 0.85020(10) 0.56236(10) 0.0254(5) Uani 1 1 d . . .
H60B H 0.2442 0.8734 0.5765 0.030 Uiso 1 1 calc R . .
H60A H 0.1227 0.8741 0.5479 0.030 Uiso 1 1 calc R . .
C61 C 0.0870(2) 0.92426(10) 0.67304(9) 0.0224(5) Uani 1 1 d . . .
C62 C 0.0738(2) 0.97212(11) 0.65657(10) 0.0268(6) Uani 1 1 d . . .
H62 H 0.0290 0.9691 0.6246 0.032 Uiso 1 1 calc R . .
C63 C 0.1263(2) 1.02552(11) 0.68691(10) 0.0282(6) Uani 1 1 d . . .
H63B H 0.1149 1.0587 0.6761 0.034 Uiso 1 1 calc R . .
C64 C 0.1937(2) 1.02994(10) 0.73189(10) 0.0249(5) Uani 1 1 d . . .
H64 H 0.2296 1.0663 0.7518 0.030 Uiso 1 1 calc R . .
C65 C 0.2829(2) 0.98628(10) 0.79671(10) 0.0239(5) Uani 1 1 d . . .
C66 C 0.2902(2) 0.93886(11) 0.81528(10) 0.0268(6) Uani 1 1 d . . .
H66B H 0.3347 0.9422 0.8473 0.032 Uiso 1 1 calc R . .
C67 C 0.2316(2) 0.88548(11) 0.78681(10) 0.0272(6) Uani 1 1 d . . .
H67 H 0.2375 0.8532 0.8002 0.033 Uiso 1 1 calc R . .
C68 C 0.1668(2) 0.87866(10) 0.74067(10) 0.0242(5) Uani 1 1 d . . .
H68 H 0.1300 0.8419 0.7219 0.029 Uiso 1 1 calc R . .
C69 C 0.1542(2) 0.92677(10) 0.72050(9) 0.0215(5) Uani 1 1 d . . .
C70 C 0.2111(2) 0.98139(10) 0.74948(9) 0.0218(5) Uani 1 1 d . . .
C71 C 0.4354(2) 1.06102(12) 0.79612(12) 0.0359(7) Uani 1 1 d . . .
H71A H 0.4973 1.0408 0.8016 0.043 Uiso 1 1 calc R . .
H71B H 0.4611 1.1018 0.8102 0.043 Uiso 1 1 calc R . .
H71C H 0.4099 1.0536 0.7590 0.043 Uiso 1 1 calc R . .
C72 C 0.3806(3) 1.04905(12) 0.87759(11) 0.0400(7) Uani 1 1 d . . .
H72B H 0.3179 1.0360 0.8948 0.048 Uiso 1 1 calc R . .
H72A H 0.4094 1.0893 0.8932 0.048 Uiso 1 1 calc R . .
H72C H 0.4403 1.0270 0.8816 0.048 Uiso 1 1 calc R . .
S21 S 0.84477(6) 0.88339(3) 0.00284(3) 0.02673(14) Uani 1 1 d . . .
S22 S 1.31718(5) 0.82820(3) 0.08752(3) 0.02818(15) Uani 1 1 d . . .
O21 O 0.82031(15) 0.74506(7) 0.05614(7) 0.0244(4) Uani 1 1 d . . .
O22 O 0.89140(14) 0.83568(7) 0.15277(6) 0.0215(4) Uani 1 1 d . . .
O23 O 1.07142(16) 0.78602(7) 0.16540(7) 0.0247(4) Uani 1 1 d . . .
O24 O 1.00585(14) 0.70075(7) 0.06711(6) 0.0219(4) Uani 1 1 d . . .
O25 O 0.74266(16) 0.84806(8) -0.02479(7) 0.0352(5) Uani 1 1 d . . .
O26 O 0.84942(17) 0.94335(8) 0.01882(7) 0.0350(5) Uani 1 1 d . . .
O27 O 1.38640(16) 0.82342(9) 0.13182(8) 0.0373(5) Uani 1 1 d . . .
O28 O 1.35793(16) 0.81732(8) 0.03843(8) 0.0351(5) Uani 1 1 d . . .
N21 N 0.87175(19) 0.86143(9) 0.05408(8) 0.0266(5) Uani 1 1 d . . .
N22 N 1.20169(19) 0.78450(10) 0.08154(9) 0.0289(5) Uani 1 1 d . . .
N23 N 1.1854(2) 0.75348(11) -0.13318(9) 0.0361(6) Uani 1 1 d . . .
N24 N 1.1463(2) 1.06057(10) 0.19802(9) 0.0385(6) Uani 1 1 d . . .
C101 C 0.8053(2) 0.62405(10) 0.01398(9) 0.0227(5) Uani 1 1 d . . .
H10D H 0.7706 0.5894 -0.0128 0.027 Uiso 1 1 calc R . .
H10E H 0.8450 0.6510 -0.0035 0.027 Uiso 1 1 calc R . .
C102 C 0.7134(2) 0.65040(10) 0.04024(9) 0.0219(5) Uani 1 1 d . . .
C103 C 0.72607(19) 0.70882(10) 0.06082(9) 0.0203(5) Uani 1 1 d . . .
C104 C 0.6418(2) 0.73266(10) 0.08525(9) 0.0219(5) Uani 1 1 d . . .
C105 C 0.5448(2) 0.69673(11) 0.08803(10) 0.0255(5) Uani 1 1 d . . .
H105 H 0.4868 0.7126 0.1041 0.031 Uiso 1 1 calc R . .
C106 C 0.5285(2) 0.63781(11) 0.06818(10) 0.0267(6) Uani 1 1 d . . .
C107 C 0.6148(2) 0.61605(10) 0.04443(10) 0.0251(5) Uani 1 1 d . . .
H107 H 0.6060 0.5763 0.0306 0.030 Uiso 1 1 calc R . .
C108 C 0.4193(2) 0.60113(12) 0.07400(11) 0.0331(6) Uani 1 1 d . . .
C109 C 0.4117(3) 0.53896(12) 0.04664(14) 0.0475(9) Uani 1 1 d . . .
H10B H 0.4733 0.5239 0.0620 0.057 Uiso 1 1 calc R . .
H10A H 0.4168 0.5357 0.0098 0.057 Uiso 1 1 calc R . .
H10C H 0.3400 0.5174 0.0506 0.057 Uiso 1 1 calc R . .
C110 C 0.4120(2) 0.60549(13) 0.13175(12) 0.0384(7) Uani 1 1 d . . .
H11A H 0.3430 0.5815 0.1356 0.046 Uiso 1 1 calc R . .
H11B H 0.4115 0.6449 0.1493 0.046 Uiso 1 1 calc R . .
H11C H 0.4769 0.5928 0.1472 0.046 Uiso 1 1 calc R . .
C111 C 0.3187(2) 0.62261(13) 0.05065(13) 0.0398(7) Uani 1 1 d . . .
H11E H 0.3228 0.6202 0.0138 0.048 Uiso 1 1 calc R . .
H11D H 0.3201 0.6621 0.0687 0.048 Uiso 1 1 calc R . .
H11F H 0.2490 0.5992 0.0545 0.048 Uiso 1 1 calc R . .
C112 C 0.6564(2) 0.79541(10) 0.11077(9) 0.0226(5) Uani 1 1 d . . .
H11H H 0.7087 0.8171 0.0932 0.027 Uiso 1 1 calc R . .
H11G H 0.5833 0.8082 0.1072 0.027 Uiso 1 1 calc R . .
C113 C 0.7018(2) 0.80705(10) 0.16760(9) 0.0215(5) Uani 1 1 d . . .
C114 C 0.8146(2) 0.82414(10) 0.18661(9) 0.0216(5) Uani 1 1 d . . .
C115 C 0.8556(2) 0.82778(10) 0.23806(9) 0.0232(5) Uani 1 1 d . . .
C116 C 0.7787(2) 0.81672(11) 0.27124(10) 0.0272(6) Uani 1 1 d . . .
H116 H 0.8055 0.8193 0.3064 0.033 Uiso 1 1 calc R . .
C117 C 0.6636(2) 0.80193(11) 0.25488(10) 0.0295(6) Uani 1 1 d . B .
C118 C 0.6277(2) 0.79704(11) 0.20294(10) 0.0277(6) Uani 1 1 d . . .
H118 H 0.5498 0.7865 0.1908 0.033 Uiso 1 1 calc R . .
C119 C 0.5816(3) 0.79164(14) 0.29332(12) 0.0420(7) Uani 1 1 d . . .
C120 C 0.4618(4) 0.7730(2) 0.26833(18) 0.0547(11) Uiso 0.80 1 d P B 1
H12A H 0.4550 0.7375 0.2419 0.066 Uiso 0.80 1 calc PR B 1
H12B H 0.4388 0.8023 0.2522 0.066 Uiso 0.80 1 calc PR B 1
H12C H 0.4137 0.7671 0.2947 0.066 Uiso 0.80 1 calc PR B 1
C121 C 0.5910(3) 0.84714(17) 0.33500(15) 0.0433(9) Uiso 0.80 1 d P B 1
H12J H 0.5683 0.8765 0.3189 0.052 Uiso 0.80 1 calc PR B 1
H12I H 0.6687 0.8594 0.3518 0.052 Uiso 0.80 1 calc PR B 1
H12K H 0.5421 0.8409 0.3609 0.052 Uiso 0.80 1 calc PR B 1
C122 C 0.6192(4) 0.7467(2) 0.32085(19) 0.0559(11) Uiso 0.80 1 d P B 1
H12E H 0.5708 0.7416 0.3473 0.067 Uiso 0.80 1 calc PR B 1
H12D H 0.6970 0.7597 0.3373 0.067 Uiso 0.80 1 calc PR B 1
H12F H 0.6134 0.7106 0.2954 0.067 Uiso 0.80 1 calc PR B 1
C220 C 0.4842(18) 0.7395(9) 0.2680(8) 0.066(5) Uiso 0.20 1 d P B 2
H22G H 0.5143 0.7041 0.2640 0.099 Uiso 0.20 1 calc PR B 2
H22H H 0.4531 0.7431 0.2339 0.099 Uiso 0.20 1 calc PR B 2
H22I H 0.4251 0.7389 0.2903 0.099 Uiso 0.20 1 calc PR B 2
C221 C 0.478(3) 0.8274(13) 0.2867(12) 0.111(10) Uiso 0.20 1 d P B 2
H22J H 0.5067 0.8681 0.3000 0.167 Uiso 0.20 1 calc PR B 2
H22K H 0.4187 0.8155 0.3061 0.167 Uiso 0.20 1 calc PR B 2
H22L H 0.4484 0.8198 0.2500 0.167 Uiso 0.20 1 calc PR B 2
C222 C 0.616(3) 0.7918(17) 0.3435(14) 0.136(12) Uiso 0.20 1 d P B 2
H22M H 0.6778 0.7704 0.3446 0.205 Uiso 0.20 1 calc PR B 2
H22O H 0.5538 0.7743 0.3583 0.205 Uiso 0.20 1 calc PR B 2
H22P H 0.6424 0.8310 0.3635 0.205 Uiso 0.20 1 calc PR B 2
C123 C 0.9807(2) 0.83980(10) 0.25740(9) 0.0242(5) Uani 1 1 d . . .
H12L H 1.0203 0.8641 0.2375 0.029 Uiso 1 1 calc R . .
H12M H 0.9936 0.8606 0.2943 0.029 Uiso 1 1 calc R . .
C124 C 1.0281(2) 0.78531(10) 0.25165(9) 0.0224(5) Uani 1 1 d . . .
C125 C 1.0688(2) 0.76041(10) 0.20632(9) 0.0211(5) Uani 1 1 d . . .
C126 C 1.1100(2) 0.70995(10) 0.20185(9) 0.0222(5) Uani 1 1 d . . .
C127 C 1.1101(2) 0.68446(10) 0.24332(10) 0.0251(5) Uani 1 1 d . . .
H127 H 1.1399 0.6505 0.2406 0.030 Uiso 1 1 calc R . .
C128 C 1.0681(2) 0.70686(11) 0.28866(10) 0.0272(6) Uani 1 1 d . . .
C129 C 1.0270(2) 0.75758(11) 0.29149(9) 0.0256(5) Uani 1 1 d . . .
H129 H 0.9973 0.7736 0.3219 0.031 Uiso 1 1 calc R . .
C130 C 1.0613(3) 0.67725(12) 0.33328(11) 0.0380(7) Uani 1 1 d . . .
C131 C 0.9351(3) 0.65615(17) 0.33570(14) 0.0623(11) Uani 1 1 d . . .
H13A H 0.9016 0.6294 0.3029 0.075 Uiso 1 1 calc R . .
H13B H 0.8958 0.6886 0.3416 0.075 Uiso 1 1 calc R . .
H13C H 0.9285 0.6372 0.3641 0.075 Uiso 1 1 calc R . .
C132 C 1.1074(3) 0.71826(14) 0.38471(11) 0.0467(8) Uani 1 1 d . . .
H13J H 1.0643 0.7492 0.3905 0.056 Uiso 1 1 calc R . .
H13I H 1.1862 0.7338 0.3844 0.056 Uiso 1 1 calc R . .
H13K H 1.1017 0.6984 0.4125 0.056 Uiso 1 1 calc R . .
C133 C 1.1172(4) 0.62585(16) 0.32574(14) 0.0726(13) Uani 1 1 d . . .
H13E H 1.1083 0.6081 0.3548 0.087 Uiso 1 1 calc R . .
H13D H 1.1971 0.6373 0.3241 0.087 Uiso 1 1 calc R . .
H13F H 1.0825 0.5987 0.2934 0.087 Uiso 1 1 calc R . .
C134 C 1.1481(2) 0.68032(10) 0.15193(9) 0.0226(5) Uani 1 1 d . . .
H13G H 1.1740 0.7088 0.1327 0.027 Uiso 1 1 calc R . .
H13H H 1.2120 0.6619 0.1603 0.027 Uiso 1 1 calc R . .
C135 C 1.0541(2) 0.63601(10) 0.11792(9) 0.0216(5) Uani 1 1 d . . .
C136 C 0.9837(2) 0.64764(10) 0.07901(9) 0.0205(5) Uani 1 1 d . . .
C137 C 0.8894(2) 0.60895(10) 0.05205(9) 0.0205(5) Uani 1 1 d . . .
C138 C 0.8703(2) 0.55615(10) 0.06342(10) 0.0248(5) Uani 1 1 d . . .
H138 H 0.8069 0.5292 0.0452 0.030 Uiso 1 1 calc R . .
C139 C 0.9405(2) 0.54121(10) 0.10057(10) 0.0270(6) Uani 1 1 d . . .
C140 C 1.0307(2) 0.58229(10) 0.12763(10) 0.0254(5) Uani 1 1 d . . .
H140 H 1.0783 0.5734 0.1538 0.030 Uiso 1 1 calc R . .
C141 C 0.9196(3) 0.48147(11) 0.10977(11) 0.0389(7) Uani 1 1 d . . .
C142 C 0.9479(4) 0.44025(14) 0.06399(14) 0.0617(11) Uani 1 1 d . . .
H14D H 0.9254 0.4014 0.0674 0.074 Uiso 1 1 calc R . .
H14E H 1.0288 0.4477 0.0628 0.074 Uiso 1 1 calc R . .
H14F H 0.9080 0.4449 0.0320 0.074 Uiso 1 1 calc R . .
C143 C 0.7932(4) 0.46430(16) 0.11454(18) 0.0683(11) Uani 1 1 d . . .
H14B H 0.7476 0.4633 0.0820 0.082 Uiso 1 1 calc R . .
H14A H 0.7721 0.4921 0.1427 0.082 Uiso 1 1 calc R . .
H14C H 0.7804 0.4268 0.1219 0.082 Uiso 1 1 calc R . .
C144 C 0.9849(4) 0.47788(14) 0.15949(14) 0.0656(12) Uani 1 1 d . . .
H14H H 0.9678 0.5062 0.1884 0.079 Uiso 1 1 calc R . .
H14G H 1.0653 0.4852 0.1571 0.079 Uiso 1 1 calc R . .
H14I H 0.9640 0.4399 0.1652 0.079 Uiso 1 1 calc R . .
C145 C 0.9100(2) 0.89354(10) 0.14790(10) 0.0251(5) Uani 1 1 d . . .
H14J H 0.9644 0.9178 0.1771 0.030 Uiso 1 1 calc R . .
H14K H 0.8389 0.9085 0.1480 0.030 Uiso 1 1 calc R . .
C146 C 0.9553(2) 0.89316(11) 0.09738(10) 0.0268(6) Uani 1 1 d . . .
H14L H 0.9762 0.9326 0.0941 0.032 Uiso 1 1 calc R . .
H14M H 1.0235 0.8757 0.0968 0.032 Uiso 1 1 calc R . .
C147 C 0.9537(2) 0.87181(11) -0.03554(10) 0.0272(6) Uani 1 1 d . . .
C148 C 1.0267(2) 0.91897(12) -0.03792(11) 0.0327(6) Uani 1 1 d . . .
H148 H 1.0158 0.9555 -0.0204 0.039 Uiso 1 1 calc R . .
C149 C 1.1176(3) 0.91373(12) -0.06616(11) 0.0365(7) Uani 1 1 d . . .
H149 H 1.1662 0.9467 -0.0687 0.044 Uiso 1 1 calc R . .
C150 C 1.1358(2) 0.86157(12) -0.08978(11) 0.0330(6) Uani 1 1 d . . .
H150 H 1.1981 0.8585 -0.1084 0.040 Uiso 1 1 calc R . .
C151 C 1.0843(2) 0.75630(12) -0.11157(10) 0.0287(6) Uani 1 1 d . . .
C152 C 1.0053(2) 0.70944(12) -0.11441(10) 0.0313(6) Uani 1 1 d . . .
H152 H 1.0166 0.6732 -0.1325 0.038 Uiso 1 1 calc R . .
C153 C 0.9075(2) 0.71426(11) -0.09077(10) 0.0296(6) Uani 1 1 d . . .
H153 H 0.8530 0.6814 -0.0937 0.035 Uiso 1 1 calc R . .
C154 C 0.8899(2) 0.76559(11) -0.06370(10) 0.0261(5) Uani 1 1 d . . .
H154 H 0.8259 0.7678 -0.0462 0.031 Uiso 1 1 calc R . .
C155 C 0.9670(2) 0.81580(11) -0.06155(9) 0.0240(5) Uani 1 1 d . . .
C156 C 1.0639(2) 0.81138(11) -0.08732(9) 0.0256(5) Uani 1 1 d . . .
C157 C 1.1892(3) 0.70083(15) -0.17031(13) 0.0501(9) Uani 1 1 d . . .
H15D H 1.1858 0.6698 -0.1527 0.060 Uiso 1 1 calc R . .
H15E H 1.2590 0.7045 -0.1856 0.060 Uiso 1 1 calc R . .
H15F H 1.1252 0.6926 -0.1977 0.060 Uiso 1 1 calc R . .
C158 C 1.2868(3) 0.76924(16) -0.09445(12) 0.0471(8) Uani 1 1 d . . .
H15H H 1.2805 0.8029 -0.0680 0.056 Uiso 1 1 calc R . .
H15G H 1.3528 0.7774 -0.1115 0.056 Uiso 1 1 calc R . .
H15I H 1.2943 0.7378 -0.0781 0.056 Uiso 1 1 calc R . .
C159 C 1.0760(2) 0.70300(11) 0.02714(10) 0.0255(5) Uani 1 1 d . . .
H15B H 1.0311 0.6874 -0.0074 0.031 Uiso 1 1 calc R . .
H15A H 1.1359 0.6804 0.0306 0.031 Uiso 1 1 calc R . .
C160 C 1.1263(2) 0.76427(11) 0.03306(10) 0.0248(5) Uani 1 1 d . . .
H16F H 1.1681 0.7681 0.0037 0.030 Uiso 1 1 calc R . .
H16E H 1.0662 0.7872 0.0330 0.030 Uiso 1 1 calc R . .
C161 C 1.2822(2) 0.89745(11) 0.09825(10) 0.0285(6) Uani 1 1 d . . .
C162 C 1.2788(2) 0.92113(12) 0.05704(11) 0.0342(6) Uani 1 1 d . . .
H162 H 1.2953 0.9010 0.0248 0.041 Uiso 1 1 calc R . .
C163 C 1.2508(3) 0.97583(12) 0.06193(12) 0.0368(7) Uani 1 1 d . . .
H163 H 1.2519 0.9928 0.0333 0.044 Uiso 1 1 calc R . .
C164 C 1.2226(2) 1.00400(13) 0.10676(11) 0.0358(7) Uani 1 1 d . . .
H164 H 1.2038 1.0406 0.1094 0.043 Uiso 1 1 calc R . .
C165 C 1.1871(2) 1.00921(12) 0.19757(11) 0.0325(6) Uani 1 1 d . . .
C166 C 1.2027(3) 0.98837(13) 0.24058(11) 0.0392(7) Uani 1 1 d . . .
H166 H 1.1864 1.0089 0.2727 0.047 Uiso 1 1 calc R . .
C167 C 1.2425(3) 0.93686(14) 0.23811(11) 0.0405(7) Uani 1 1 d . . .
H167 H 1.2546 0.9241 0.2688 0.049 Uiso 1 1 calc R . .
C168 C 1.2639(2) 0.90523(13) 0.19270(11) 0.0347(6) Uani 1 1 d . . .
H168 H 1.2841 0.8691 0.1913 0.042 Uiso 1 1 calc R . .
C169 C 1.2559(2) 0.92646(11) 0.14667(10) 0.0261(6) Uani 1 1 d . . .
C170 C 1.2206(2) 0.97956(12) 0.15044(11) 0.0311(6) Uani 1 1 d . . .
C171 C 1.0349(3) 1.05222(14) 0.16749(13) 0.0463(8) Uani 1 1 d . . .
H17B H 1.0353 1.0283 0.1329 0.056 Uiso 1 1 calc R . .
H17A H 1.0173 1.0890 0.1644 0.056 Uiso 1 1 calc R . .
H17C H 0.9783 1.0338 0.1849 0.056 Uiso 1 1 calc R . .
C172 C 1.1435(3) 1.09646(14) 0.24894(12) 0.0477(8) Uani 1 1 d . . .
H17D H 1.0889 1.0772 0.2667 0.057 Uiso 1 1 calc R . .
H17E H 1.1220 1.1323 0.2452 0.057 Uiso 1 1 calc R . .
H17F H 1.2179 1.1040 0.2693 0.057 Uiso 1 1 calc R . .
N1S N 0.6141(2) 0.04496(13) 0.05163(12) 0.0521(7) Uani 1 1 d D . .
C1S C 0.5462(2) 0.06691(13) 0.03663(12) 0.0394(7) Uani 1 1 d D . .
C2S C 0.4631(3) 0.09430(14) 0.01718(13) 0.0478(8) Uani 1 1 d D . .
H2SB H 0.4036 0.0659 -0.0056 0.057 Uiso 1 1 calc R . .
H2SA H 0.4969 0.1202 -0.0024 0.057 Uiso 1 1 calc R . .
H2SC H 0.4315 0.1158 0.0461 0.057 Uiso 1 1 calc R . .
N2S N 0.4983(4) 0.3148(2) 0.14600(17) 0.1021(16) Uani 1 1 d . . .
C3S C 0.4750(4) 0.2973(2) 0.10212(19) 0.0691(12) Uani 1 1 d . . .
C4S C 0.4497(4) 0.2752(2) 0.04639(18) 0.0844(15) Uani 1 1 d . . .
H4SC H 0.4109 0.3011 0.0313 0.101 Uiso 1 1 calc R . .
H4SB H 0.4015 0.2379 0.0387 0.101 Uiso 1 1 calc R . .
H4SA H 0.5195 0.2716 0.0315 0.101 Uiso 1 1 calc R . .
N3S N 0.6734(3) 0.58280(16) 0.21067(17) 0.0817(12) Uani 1 1 d . . .
C5S C 0.7259(3) 0.61969(14) 0.20006(13) 0.0439(8) Uani 1 1 d . . .
C6S C 0.7912(3) 0.66648(13) 0.18615(13) 0.0419(7) Uani 1 1 d . . .
H6SA H 0.8098 0.6540 0.1510 0.050 Uiso 1 1 calc R . .
H6SC H 0.8604 0.6801 0.2105 0.050 Uiso 1 1 calc R . .
H6SB H 0.7478 0.6972 0.1874 0.050 Uiso 1 1 calc R . .
N4S N 0.4424(5) 0.6375(2) 0.3465(2) 0.0813(15) Uiso 0.70 1 d PD C 1
C7S C 0.4707(5) 0.5971(2) 0.3253(2) 0.0701(16) Uiso 0.70 1 d PD C 1
C8S C 0.5259(10) 0.5515(4) 0.3066(5) 0.154(4) Uiso 0.70 1 d PD C 1
H8SA H 0.4788 0.5252 0.2766 0.231 Uiso 0.70 1 calc PR C 1
H8SB H 0.5396 0.5316 0.3339 0.231 Uiso 0.70 1 calc PR C 1
H8SC H 0.5975 0.5660 0.2963 0.231 Uiso 0.70 1 calc PR C 1
N4SA N 0.2998(12) 0.5657(6) 0.2411(6) 0.110(5) Uiso 0.30 1 d PD D 2
C7SA C 0.3803(12) 0.5678(5) 0.2687(6) 0.086(5) Uiso 0.30 1 d PD D 2
C8SA C 0.4698(12) 0.5480(7) 0.2938(6) 0.076(4) Uiso 0.30 1 d PD D 2
H8SD H 0.5174 0.5799 0.3191 0.114 Uiso 0.30 1 calc PR D 2
H8SE H 0.5144 0.5309 0.2680 0.114 Uiso 0.30 1 calc PR D 2
H8SF H 0.4389 0.5196 0.3116 0.114 Uiso 0.30 1 calc PR D 2
N5S N 0.9080(3) 0.84529(19) 0.40486(14) 0.0839(12) Uani 1 1 d . . .
C9S C 0.8576(3) 0.84942(15) 0.43878(13) 0.0472(8) Uani 1 1 d . . .
C10S C 0.7944(3) 0.85394(14) 0.48175(12) 0.0403(7) Uani 1 1 d . . .
H10I H 0.7262 0.8251 0.4725 0.048 Uiso 1 1 calc R . .
H10J H 0.7740 0.8917 0.4903 0.048 Uiso 1 1 calc R . .
H10K H 0.8399 0.8481 0.5117 0.048 Uiso 1 1 calc R . .
N6S N 0.4842(4) 0.14853(18) 0.14791(14) 0.0811(11) Uani 1 1 d . . .
C11S C 0.3956(4) 0.16055(17) 0.15229(13) 0.0583(10) Uani 1 1 d . . .
C12S C 0.2865(3) 0.17443(17) 0.15834(15) 0.0614(10) Uani 1 1 d . . .
H12N H 0.2941 0.2122 0.1815 0.074 Uiso 1 1 calc R . .
H12P H 0.2435 0.1465 0.1732 0.074 Uiso 1 1 calc R . .
H12O H 0.2473 0.1741 0.1245 0.074 Uiso 1 1 calc R . .
N7S N 0.7039(5) 0.5882(4) 0.8894(3) 0.084(3) Uiso 0.50 1 d PD E 5
C13S C 0.6250(3) 0.56308(19) 0.86123(16) 0.0739(12) Uiso 0.50 1 d PD E 5
C14S C 0.5065(4) 0.5485(4) 0.8443(4) 0.087(3) Uiso 0.50 1 d PD E 5
H14N H 0.4660 0.5572 0.8743 0.130 Uiso 0.50 1 calc PR E 5
H14O H 0.4867 0.5080 0.8276 0.130 Uiso 0.50 1 calc PR E 5
H14P H 0.4858 0.5705 0.8196 0.130 Uiso 0.50 1 calc PR E 5
N7SB N 0.7192(4) 0.5658(4) 0.8763(3) 0.080(2) Uiso 0.50 1 d PD F 6
C13B C 0.6250(3) 0.56308(19) 0.86123(16) 0.0739(12) Uiso 0.50 1 d PD F 6
C14B C 0.5280(6) 0.5441(4) 0.8227(3) 0.079(3) Uiso 0.50 1 d PD F 6
H14Q H 0.5517 0.5327 0.7885 0.119 Uiso 0.50 1 calc PR F 6
H14R H 0.4852 0.5749 0.8233 0.119 Uiso 0.50 1 calc PR F 6
H14S H 0.4810 0.5116 0.8301 0.119 Uiso 0.50 1 calc PR F 6
N8S N 0.4934(3) 0.56070(17) 0.63170(16) 0.0794(11) Uani 1 1 d . . .
C15S C 0.4835(3) 0.59861(16) 0.61514(15) 0.0501(8) Uani 1 1 d . . .
C16S C 0.4710(3) 0.64700(14) 0.59461(13) 0.0461(8) Uani 1 1 d . . .
H16A H 0.4997 0.6425 0.5612 0.055 Uiso 1 1 calc R . .
H16B H 0.5131 0.6814 0.6188 0.055 Uiso 1 1 calc R . .
H16C H 0.3915 0.6501 0.5898 0.055 Uiso 1 1 calc R . .
H1O H 0.403(3) 0.7995(15) 0.5627(13) 0.052(10) Uiso 1 1 d . . .
H3O H 0.330(3) 0.7879(14) 0.6664(12) 0.041(10) Uiso 1 1 d . . .
H21O H 0.876(3) 0.7304(14) 0.0575(13) 0.045(10) Uiso 1 1 d . . .
H23O H 1.012(3) 0.8028(14) 0.1625(12) 0.045(9) Uiso 1 1 d . . .
H1N H 0.461(3) 0.8882(15) 0.6277(13) 0.051(10) Uiso 1 1 d . . .
H2N H 0.160(3) 0.8163(13) 0.6261(12) 0.038(9) Uiso 1 1 d . . .
H21N H 0.855(3) 0.8247(14) 0.0488(12) 0.042(9) Uiso 1 1 d . . .
H22N H 1.167(3) 0.7915(15) 0.1099(14) 0.055(10) Uiso 1 1 d . . .

loop_
_atom_site_aniso_label
_atom_site_aniso_U_11
_atom_site_aniso_U_22
_atom_site_aniso_U_33
_atom_site_aniso_U_23
_atom_site_aniso_U_13
_atom_site_aniso_U_12
S1 0.0286(3) 0.0228(3) 0.0232(3) 0.0035(2) 0.0012(3) 0.0009(3)
S2 0.0186(3) 0.0237(3) 0.0258(3) -0.0009(2) 0.0018(2) 0.0024(2)
O1 0.0204(9) 0.0228(9) 0.0251(9) -0.0023(7) 0.0038(7) 0.0038(8)
O2 0.0208(8) 0.0181(8) 0.0222(9) 0.0006(6) 0.0011(7) 0.0045(7)
O3 0.0228(9) 0.0197(9) 0.0302(10) 0.0072(7) -0.0017(8) -0.0005(8)
O4 0.0211(8) 0.0191(8) 0.0216(9) 0.0029(7) 0.0022(7) 0.0040(7)
O5 0.0294(10) 0.0348(11) 0.0353(11) 0.0086(8) -0.0007(8) 0.0016(9)
O6 0.0446(12) 0.0219(9) 0.0329(11) 0.0043(8) 0.0040(9) 0.0036(9)
O7 0.0245(9) 0.0298(10) 0.0314(10) 0.0027(8) 0.0051(8) -0.0041(8)
O8 0.0231(9) 0.0354(10) 0.0299(10) 0.0010(8) -0.0054(8) 0.0081(8)
N1 0.0359(13) 0.0216(11) 0.0232(11) 0.0038(9) 0.0033(10) 0.0054(10)
N2 0.0238(11) 0.0227(11) 0.0240(11) 0.0044(9) 0.0078(9) 0.0074(9)
N3 0.0377(13) 0.0329(13) 0.0304(13) 0.0107(10) -0.0022(10) 0.0049(11)
N4 0.0295(12) 0.0238(11) 0.0258(12) -0.0010(9) -0.0023(9) 0.0015(9)
C1 0.0186(12) 0.0223(12) 0.0260(13) 0.0040(10) 0.0019(10) 0.0018(10)
C2 0.0221(12) 0.0195(12) 0.0224(12) 0.0042(9) 0.0047(10) -0.0003(10)
C3 0.0229(12) 0.0188(12) 0.0245(13) 0.0045(9) 0.0086(10) 0.0032(10)
C4 0.0235(12) 0.0213(12) 0.0255(13) 0.0030(10) 0.0059(10) 0.0000(10)
C5 0.0258(13) 0.0242(13) 0.0264(13) -0.0028(10) 0.0075(11) 0.0012(11)
C6 0.0235(13) 0.0208(12) 0.0337(14) 0.0006(10) 0.0078(11) 0.0025(10)
C7 0.0205(12) 0.0231(13) 0.0315(14) 0.0057(10) 0.0070(10) 0.0021(10)
C8 0.0293(14) 0.0262(14) 0.0458(17) -0.0023(12) 0.0111(13) 0.0080(12)
C9 0.055(2) 0.042(2) 0.094(3) 0.0251(19) 0.036(2) 0.0211(17)
C10 0.043(2) 0.069(3) 0.072(3) -0.038(2) 0.0057(18) 0.0192(19)
C11 0.0315(16) 0.0439(18) 0.0509(19) 0.0001(14) 0.0165(14) 0.0076(14)
C12 0.0266(13) 0.0255(13) 0.0199(12) 0.0026(10) 0.0051(10) 0.0050(11)
C13 0.0209(12) 0.0228(12) 0.0205(12) 0.0006(9) -0.0003(10) 0.0046(10)
C14 0.0209(12) 0.0184(11) 0.0198(12) 0.0007(9) -0.0023(9) 0.0040(10)
C15 0.0211(12) 0.0226(12) 0.0215(12) 0.0046(10) -0.0019(10) 0.0044(10)
C16 0.0305(14) 0.0199(12) 0.0249(13) 0.0068(10) 0.0002(11) 0.0020(11)
C17 0.0308(14) 0.0212(12) 0.0231(13) 0.0005(10) -0.0049(11) 0.0054(11)
C18 0.0241(13) 0.0248(13) 0.0219(13) -0.0001(10) 0.0000(10) 0.0049(11)
C19 0.0424(16) 0.0197(13) 0.0323(15) 0.0008(11) 0.0019(12) 0.0089(12)
C23 0.0222(12) 0.0219(12) 0.0231(13) 0.0036(10) 0.0003(10) -0.0008(10)
C24 0.0222(12) 0.0230(12) 0.0217(12) 0.0054(10) 0.0055(10) 0.0053(10)
C25 0.0219(12) 0.0185(11) 0.0233(12) 0.0059(9) 0.0056(10) 0.0032(10)
C26 0.0226(12) 0.0246(12) 0.0199(12) 0.0030(10) 0.0052(10) 0.0040(10)
C27 0.0292(13) 0.0254(13) 0.0226(13) 0.0081(10) 0.0066(10) 0.0060(11)
C28 0.0311(14) 0.0221(12) 0.0239(13) 0.0059(10) 0.0073(11) 0.0020(11)
C29 0.0259(13) 0.0240(13) 0.0259(13) 0.0036(10) 0.0052(11) -0.0008(11)
C30 0.0433(17) 0.0241(13) 0.0314(15) 0.0097(11) 0.0065(13) 0.0020(12)
C31 0.060(2) 0.0246(14) 0.0424(18) 0.0067(12) 0.0095(15) 0.0063(14)
C32 0.064(2) 0.0329(16) 0.0464(19) 0.0202(14) -0.0036(16) 0.0023(16)
C33 0.055(2) 0.0318(16) 0.0445(18) 0.0144(13) 0.0138(15) -0.0028(15)
C34 0.0279(13) 0.0196(12) 0.0197(12) 0.0031(9) -0.0001(10) 0.0030(10)
C35 0.0247(13) 0.0221(12) 0.0193(12) 0.0007(9) -0.0008(10) 0.0020(10)
C36 0.0210(12) 0.0199(12) 0.0200(12) 0.0009(9) 0.0000(9) 0.0044(10)
C37 0.0214(12) 0.0178(11) 0.0203(12) -0.0017(9) -0.0008(10) 0.0024(10)
C38 0.0218(12) 0.0297(14) 0.0250(13) 0.0009(10) 0.0001(10) 0.0073(11)
C39 0.0304(14) 0.0292(14) 0.0279(14) 0.0040(11) -0.0018(11) 0.0103(12)
C40 0.0309(14) 0.0253(13) 0.0226(13) 0.0067(10) -0.0015(11) 0.0065(11)
C41 0.0441(18) 0.0501(19) 0.0412(18) 0.0188(14) 0.0031(14) 0.0276(16)
C42 0.052(2) 0.083(3) 0.055(2) 0.006(2) -0.0146(18) 0.036(2)
C43 0.061(2) 0.048(2) 0.062(2) 0.0106(17) 0.0051(18) 0.0365(18)
C44 0.080(3) 0.094(3) 0.110(4) 0.073(3) 0.032(3) 0.059(3)
C45 0.0285(13) 0.0208(12) 0.0210(12) -0.0011(9) 0.0044(10) 0.0054(11)
C46 0.0301(14) 0.0249(13) 0.0254(13) 0.0054(10) 0.0086(11) 0.0090(11)
C47 0.0312(14) 0.0212(12) 0.0259(13) 0.0056(10) 0.0007(11) 0.0018(11)
C48 0.0294(14) 0.0270(13) 0.0311(14) 0.0103(11) 0.0036(11) 0.0064(11)
C49 0.0342(15) 0.0276(14) 0.0287(14) 0.0075(11) 0.0093(12) 0.0071(12)
C50 0.0334(14) 0.0272(14) 0.0249(13) 0.0066(10) 0.0035(11) 0.0033(12)
C51 0.0322(15) 0.0300(14) 0.0339(15) 0.0148(12) 0.0033(12) -0.0003(12)
C52 0.0288(14) 0.0330(15) 0.0465(18) 0.0180(13) 0.0079(13) 0.0075(12)
C53 0.0305(15) 0.0274(14) 0.0489(18) 0.0148(12) 0.0119(13) 0.0102(12)
C54 0.0362(15) 0.0272(14) 0.0324(15) 0.0078(11) 0.0081(12) 0.0064(12)
C55 0.0264(13) 0.0194(12) 0.0290(14) 0.0086(10) 0.0035(11) 0.0008(10)
C56 0.0324(14) 0.0218(13) 0.0301(14) 0.0082(10) 0.0032(11) 0.0004(11)
C57 0.0473(19) 0.0387(17) 0.0399(18) 0.0009(13) -0.0063(15) 0.0037(15)
C58 0.0332(16) 0.0522(19) 0.0413(18) 0.0218(15) -0.0026(13) 0.0046(14)
C59 0.0252(13) 0.0242(13) 0.0236(13) 0.0057(10) 0.0052(10) 0.0080(11)
C60 0.0284(13) 0.0195(12) 0.0295(14) 0.0063(10) 0.0068(11) 0.0055(11)
C61 0.0213(12) 0.0218(12) 0.0232(13) 0.0012(10) 0.0059(10) 0.0058(10)
C62 0.0260(13) 0.0291(14) 0.0253(13) 0.0026(10) 0.0015(11) 0.0116(11)
C63 0.0335(14) 0.0208(12) 0.0308(14) 0.0039(10) 0.0024(11) 0.0109(11)
C64 0.0250(13) 0.0193(12) 0.0281(14) 0.0004(10) 0.0040(11) 0.0048(10)
C65 0.0235(12) 0.0214(12) 0.0240(13) -0.0002(10) 0.0044(10) 0.0030(10)
C66 0.0287(14) 0.0304(14) 0.0206(13) 0.0047(10) 0.0012(10) 0.0066(11)
C67 0.0325(14) 0.0254(13) 0.0259(14) 0.0084(10) 0.0077(11) 0.0065(11)
C68 0.0258(13) 0.0205(12) 0.0251(13) 0.0025(10) 0.0075(10) 0.0026(10)
C69 0.0198(12) 0.0232(12) 0.0205(12) 0.0024(9) 0.0053(10) 0.0033(10)
C70 0.0206(12) 0.0207(12) 0.0236(13) 0.0016(9) 0.0064(10) 0.0051(10)
C71 0.0274(14) 0.0273(14) 0.0463(18) 0.0002(12) 0.0003(13) -0.0004(12)
C72 0.0495(18) 0.0303(15) 0.0316(16) -0.0024(12) -0.0094(14) 0.0046(14)
S21 0.0298(3) 0.0267(3) 0.0264(3) 0.0078(3) 0.0054(3) 0.0104(3)
S22 0.0212(3) 0.0248(3) 0.0353(4) 0.0012(3) 0.0017(3) 0.0046(3)
O21 0.0218(9) 0.0205(9) 0.0330(10) 0.0074(7) 0.0087(8) 0.0055(8)
O22 0.0227(9) 0.0194(8) 0.0240(9) 0.0057(7) 0.0065(7) 0.0053(7)
O23 0.0294(10) 0.0248(9) 0.0252(9) 0.0100(7) 0.0105(8) 0.0108(8)
O24 0.0227(9) 0.0190(8) 0.0252(9) 0.0059(7) 0.0061(7) 0.0052(7)
O25 0.0279(10) 0.0417(11) 0.0341(11) 0.0050(9) 0.0012(8) 0.0087(9)
O26 0.0458(12) 0.0290(10) 0.0363(11) 0.0113(8) 0.0107(9) 0.0177(9)
O27 0.0305(10) 0.0403(11) 0.0389(12) 0.0061(9) -0.0032(9) 0.0100(9)
O28 0.0288(10) 0.0326(10) 0.0466(12) 0.0099(9) 0.0158(9) 0.0062(9)
N21 0.0337(12) 0.0193(11) 0.0269(12) 0.0074(9) 0.0044(9) 0.0020(10)
N22 0.0277(12) 0.0335(13) 0.0219(11) 0.0040(9) 0.0056(9) -0.0035(10)
N23 0.0343(13) 0.0470(15) 0.0282(13) 0.0041(11) 0.0103(10) 0.0150(12)
N24 0.0412(14) 0.0326(13) 0.0356(14) -0.0063(10) 0.0050(11) 0.0099(11)
C101 0.0206(12) 0.0211(12) 0.0246(13) 0.0008(10) 0.0040(10) 0.0044(10)
C102 0.0216(12) 0.0207(12) 0.0224(12) 0.0020(9) 0.0026(10) 0.0057(10)
C103 0.0183(11) 0.0218(12) 0.0214(12) 0.0057(9) 0.0032(9) 0.0038(10)
C104 0.0212(12) 0.0223(12) 0.0213(12) 0.0036(9) 0.0007(10) 0.0056(10)
C105 0.0206(12) 0.0255(13) 0.0291(14) 0.0015(10) 0.0048(10) 0.0066(10)
C106 0.0203(12) 0.0245(13) 0.0312(14) 0.0004(10) 0.0017(11) 0.0018(10)
C107 0.0230(13) 0.0183(12) 0.0311(14) 0.0001(10) 0.0024(11) 0.0040(10)
C108 0.0220(13) 0.0278(14) 0.0458(17) 0.0009(12) 0.0099(12) 0.0018(11)
C109 0.0327(16) 0.0295(16) 0.074(2) -0.0022(15) 0.0233(16) -0.0039(13)
C110 0.0303(15) 0.0387(17) 0.0474(18) 0.0121(14) 0.0093(13) 0.0043(13)
C111 0.0227(14) 0.0428(17) 0.0489(19) 0.0029(14) 0.0027(13) 0.0034(13)
C112 0.0214(12) 0.0184(12) 0.0278(13) 0.0024(10) 0.0042(10) 0.0065(10)
C113 0.0235(12) 0.0153(11) 0.0261(13) 0.0021(9) 0.0064(10) 0.0071(10)
C114 0.0257(13) 0.0164(11) 0.0240(13) 0.0040(9) 0.0097(10) 0.0054(10)
C115 0.0290(13) 0.0174(11) 0.0239(13) 0.0034(9) 0.0058(10) 0.0071(10)
C116 0.0379(15) 0.0235(13) 0.0217(13) 0.0042(10) 0.0075(11) 0.0103(12)
C117 0.0352(15) 0.0241(13) 0.0319(15) 0.0060(11) 0.0146(12) 0.0085(12)
C118 0.0253(13) 0.0225(13) 0.0346(15) 0.0005(11) 0.0108(11) 0.0073(11)
C119 0.0453(18) 0.0465(18) 0.0380(17) 0.0114(14) 0.0226(14) 0.0078(15)
C123 0.0309(14) 0.0221(12) 0.0187(12) 0.0018(9) 0.0028(10) 0.0069(11)
C124 0.0212(12) 0.0197(12) 0.0230(13) 0.0007(9) 0.0009(10) 0.0020(10)
C125 0.0204(12) 0.0214(12) 0.0210(12) 0.0054(9) 0.0018(10) 0.0024(10)
C126 0.0195(12) 0.0222(12) 0.0225(12) 0.0021(9) -0.0001(10) 0.0032(10)
C127 0.0294(14) 0.0205(12) 0.0251(13) 0.0040(10) -0.0006(11) 0.0082(11)
C128 0.0361(15) 0.0250(13) 0.0197(13) 0.0044(10) 0.0004(11) 0.0063(11)
C129 0.0314(14) 0.0269(13) 0.0171(12) 0.0022(10) 0.0010(10) 0.0069(11)
C130 0.060(2) 0.0336(15) 0.0235(14) 0.0106(11) 0.0017(13) 0.0160(15)
C131 0.076(3) 0.064(2) 0.047(2) 0.0299(18) 0.0019(19) -0.010(2)
C132 0.068(2) 0.0458(18) 0.0272(16) 0.0131(13) 0.0003(15) 0.0116(17)
C133 0.138(4) 0.056(2) 0.042(2) 0.0251(18) 0.028(2) 0.045(3)
C134 0.0214(12) 0.0224(12) 0.0248(13) 0.0037(10) 0.0047(10) 0.0087(10)
C135 0.0236(12) 0.0216(12) 0.0210(12) 0.0030(9) 0.0074(10) 0.0087(10)
C136 0.0211(12) 0.0176(11) 0.0242(12) 0.0030(9) 0.0088(10) 0.0067(10)
C137 0.0211(12) 0.0208(12) 0.0200(12) 0.0020(9) 0.0078(10) 0.0059(10)
C138 0.0273(13) 0.0195(12) 0.0249(13) 0.0002(10) 0.0077(10) 0.0007(10)
C139 0.0374(15) 0.0209(12) 0.0244(13) 0.0051(10) 0.0099(11) 0.0070(11)
C140 0.0340(14) 0.0233(13) 0.0205(13) 0.0042(10) 0.0056(11) 0.0108(11)
C141 0.062(2) 0.0211(13) 0.0322(16) 0.0065(11) 0.0047(14) 0.0050(14)
C142 0.111(3) 0.0296(17) 0.048(2) 0.0056(14) 0.015(2) 0.025(2)
C143 0.076(3) 0.046(2) 0.088(3) 0.032(2) 0.019(2) -0.003(2)
C144 0.115(4) 0.0309(17) 0.045(2) 0.0179(15) -0.012(2) -0.003(2)
C145 0.0299(14) 0.0202(12) 0.0239(13) 0.0046(10) 0.0014(11) 0.0031(11)
C146 0.0252(13) 0.0257(13) 0.0293(14) 0.0079(11) 0.0041(11) 0.0015(11)
C147 0.0314(14) 0.0308(14) 0.0223(13) 0.0092(10) 0.0059(11) 0.0088(12)
C148 0.0445(17) 0.0250(14) 0.0292(15) 0.0070(11) 0.0085(12) 0.0044(12)
C149 0.0409(17) 0.0334(15) 0.0348(16) 0.0107(12) 0.0108(13) -0.0020(13)
C150 0.0309(14) 0.0409(16) 0.0291(15) 0.0115(12) 0.0107(12) 0.0034(13)
C151 0.0306(14) 0.0374(15) 0.0204(13) 0.0083(11) 0.0048(11) 0.0106(12)
C152 0.0399(16) 0.0303(14) 0.0237(14) 0.0032(11) 0.0026(12) 0.0123(13)
C153 0.0346(15) 0.0278(14) 0.0251(14) 0.0071(11) 0.0017(11) 0.0023(12)
C154 0.0260(13) 0.0288(13) 0.0244(13) 0.0081(10) 0.0038(10) 0.0042(11)
C155 0.0269(13) 0.0276(13) 0.0189(12) 0.0082(10) 0.0017(10) 0.0062(11)
C156 0.0273(13) 0.0307(14) 0.0191(12) 0.0069(10) 0.0024(10) 0.0053(11)
C157 0.0446(19) 0.060(2) 0.0426(19) -0.0034(16) 0.0172(15) 0.0173(17)
C158 0.0310(16) 0.070(2) 0.0376(18) 0.0027(16) 0.0079(13) 0.0141(16)
C159 0.0275(13) 0.0265(13) 0.0224(13) 0.0045(10) 0.0063(10) 0.0051(11)
C160 0.0243(13) 0.0268(13) 0.0237(13) 0.0084(10) 0.0016(10) 0.0029(11)
C161 0.0258(13) 0.0279(14) 0.0311(14) 0.0047(11) 0.0066(11) 0.0038(11)
C162 0.0398(16) 0.0324(15) 0.0315(15) 0.0077(12) 0.0105(13) 0.0064(13)
C163 0.0461(18) 0.0323(15) 0.0358(16) 0.0141(12) 0.0108(13) 0.0070(14)
C164 0.0378(16) 0.0352(16) 0.0353(16) 0.0079(12) 0.0063(13) 0.0094(13)
C165 0.0259(14) 0.0327(15) 0.0319(15) -0.0026(12) 0.0024(11) 0.0002(12)
C166 0.0380(17) 0.0467(18) 0.0266(15) -0.0003(13) 0.0037(12) 0.0021(14)
C167 0.0436(18) 0.0536(19) 0.0237(15) 0.0096(13) 0.0062(13) 0.0055(15)
C168 0.0300(15) 0.0390(16) 0.0327(15) 0.0066(12) 0.0036(12) 0.0024(13)
C169 0.0173(12) 0.0284(13) 0.0278(14) -0.0002(10) 0.0015(10) 0.0007(10)
C170 0.0250(13) 0.0296(14) 0.0362(15) 0.0018(11) 0.0091(12) 0.0028(11)
C171 0.0420(18) 0.0391(17) 0.053(2) -0.0005(15) 0.0009(15) 0.0134(15)
C172 0.0360(17) 0.0484(19) 0.0457(19) -0.0156(15) 0.0076(14) 0.0062(15)
N1S 0.0470(17) 0.0593(19) 0.0539(18) 0.0199(15) 0.0068(14) 0.0122(15)
C1S 0.0343(16) 0.0452(18) 0.0421(18) 0.0145(14) 0.0099(14) 0.0080(14)
C2S 0.0460(19) 0.051(2) 0.048(2) 0.0082(15) 0.0054(15) 0.0172(16)
N2S 0.137(4) 0.138(4) 0.073(3) 0.057(3) 0.043(3) 0.090(3)
C3S 0.063(3) 0.095(3) 0.074(3) 0.054(3) 0.018(2) 0.036(2)
C4S 0.062(3) 0.106(4) 0.078(3) 0.041(3) -0.024(2) -0.013(3)
N3S 0.062(2) 0.071(2) 0.120(3) 0.057(2) 0.001(2) -0.0072(19)
C5S 0.0371(17) 0.0425(18) 0.052(2) 0.0169(15) -0.0022(15) 0.0051(15)
C6S 0.0446(18) 0.0359(16) 0.0443(18) 0.0106(13) 0.0082(14) 0.0018(14)
N5S 0.073(2) 0.121(3) 0.054(2) 0.008(2) 0.0220(19) 0.017(2)
C9S 0.0464(19) 0.057(2) 0.0359(18) 0.0067(15) 0.0009(15) 0.0134(17)
C10S 0.0421(17) 0.0431(17) 0.0360(17) 0.0097(13) 0.0025(14) 0.0098(14)
N6S 0.084(3) 0.092(3) 0.052(2) -0.0071(19) 0.001(2) 0.009(2)
C11S 0.078(3) 0.058(2) 0.0285(18) 0.0035(15) -0.0020(18) -0.003(2)
C12S 0.066(3) 0.060(2) 0.048(2) 0.0043(18) -0.0098(19) 0.004(2)
N8S 0.072(2) 0.071(2) 0.106(3) 0.034(2) 0.024(2) 0.021(2)
C15S 0.0421(19) 0.048(2) 0.059(2) 0.0075(17) 0.0114(16) 0.0090(16)
C16S 0.0407(18) 0.0477(19) 0.0426(18) -0.0024(15) -0.0007(14) 0.0089(15)

loop_
_atom_type_symbol
_atom_type_description
_atom_type_scat_dispersion_real
_atom_type_scat_dispersion_imag
_atom_type_scat_source
C C 0.0033 0.0016 'International Tables Vol C Tables 4.2.6.8 and 6.1.1.4'
N N 0.0061 0.0033 'International Tables Vol C Tables 4.2.6.8 and 6.1.1.4'
S S 0.1246 0.1234 'International Tables Vol C Tables 4.2.6.8 and 6.1.1.4'
O O 0.0106 0.0060 'International Tables Vol C Tables 4.2.6.8 and 6.1.1.4'
H H 0.0000 0.0000 'International Tables Vol C Tables 4.2.6.8 and 6.1.1.4'

loop_
_geom_angle_atom_site_label_1
_geom_angle_atom_site_label_2
_geom_angle_atom_site_label_3
_geom_angle
_geom_angle_publ_flag
O6 S1 O5 116.28(12) yes
O6 S1 N1 107.63(12) yes
O5 S1 N1 111.59(12) yes
O6 S1 C47 113.57(12) yes
O5 S1 C47 108.00(12) yes
N1 S1 C47 98.37(12) yes
O7 S2 O8 119.06(11) yes
O7 S2 N2 106.57(11) yes
O8 S2 N2 107.30(12) yes
O7 S2 C61 109.51(11) yes
O8 S2 C61 106.83(12) yes
N2 S2 C61 106.99(11) yes
C3 O1 H1O 113(2) ?
C14 O2 C59 116.10(17) yes
C25 O3 H3O 113(2) ?
C36 O4 C45 113.80(18) yes
C46 N1 S1 118.18(18) yes
C46 N1 H1N 116(2) ?
S1 N1 H1N 102(2) ?
C60 N2 S2 121.67(18) yes
C60 N2 H2N 119(2) ?
S2 N2 H2N 111.8(19) ?
C51 N3 C58 116.6(2) yes
C51 N3 C57 116.0(2) yes
C58 N3 C57 111.1(2) yes
C65 N4 C72 115.3(2) yes
C65 N4 C71 113.1(2) yes
C72 N4 C71 110.2(2) yes
C37 C1 C2 110.68(19) yes
C37 C1 H1A 109.5 ?
C2 C1 H1A 109.5 ?
C37 C1 H1B 109.5 ?
C2 C1 H1B 109.5 ?
H1A C1 H1B 108.1 ?
C7 C2 C3 118.3(2) yes
C7 C2 C1 120.0(2) yes
C3 C2 C1 121.5(2) yes
O1 C3 C4 122.2(2) yes
O1 C3 C2 117.3(2) yes
C4 C3 C2 120.6(2) yes
C5 C4 C3 118.9(2) yes
C5 C4 C12 119.6(2) yes
C3 C4 C12 121.4(2) yes
C6 C5 C4 122.2(2) yes
C6 C5 H5 118.9 ?
C4 C5 H5 118.9 ?
C5 C6 C7 117.5(2) yes
C5 C6 C8 122.8(2) yes
C7 C6 C8 119.7(2) yes
C6 C7 C2 122.4(2) yes
C6 C7 H7 118.8 ?
C2 C7 H7 118.8 ?
C10 C8 C11 109.8(3) yes
C10 C8 C6 112.6(3) yes
C11 C8 C6 110.2(2) yes
C10 C8 C9 108.4(3) yes
C11 C8 C9 107.4(3) yes
C6 C8 C9 108.3(2) yes
C8 C9 H9A 109.5 ?
C8 C9 H9B 109.5 ?
H9A C9 H9B 109.5 ?
C8 C9 H9C 109.5 ?
H9A C9 H9C 109.5 ?
H9B C9 H9C 109.5 ?
C8 C10 H10G 109.5 ?
C8 C10 H10F 109.5 ?
H10G C10 H10F 109.5 ?
C8 C10 H10H 109.5 ?
H10G C10 H10H 109.5 ?
H10F C10 H10H 109.5 ?
C8 C11 H11I 109.5 ?
C8 C11 H11J 109.5 ?
H11I C11 H11J 109.5 ?
C8 C11 H11K 109.5 ?
H11I C11 H11K 109.5 ?
H11J C11 H11K 109.5 ?
C13 C12 C4 110.4(2) yes
C13 C12 H12G 109.6 ?
C4 C12 H12G 109.6 ?
C13 C12 H12H 109.6 ?
C4 C12 H12H 109.6 ?
H12G C12 H12H 108.1 ?
C14 C13 C18 118.2(2) yes
C14 C13 C12 122.0(2) yes
C18 C13 C12 119.7(2) yes
C13 C14 C15 121.8(2) yes
C13 C14 O2 118.6(2) yes
C15 C14 O2 119.4(2) yes
C14 C15 C16 117.4(2) yes
C14 C15 C23 123.1(2) yes
C16 C15 C23 119.3(2) yes
C17 C16 C15 122.7(2) yes
C17 C16 H16D 118.6 ?
C15 C16 H16D 118.6 ?
C18 C17 C16 117.3(2) yes
C18 C17 C19 121.3(2) yes
C16 C17 C19 121.3(2) yes
C17 C18 C13 122.5(2) yes
C17 C18 H18 118.7 ?
C13 C18 H18 118.7 ?
C22A C19 C20B 124.6(4) yes
C22A C19 C17 112.0(3) yes
C20B C19 C17 110.8(3) yes
C22A C19 C21A 109.2(4) yes
C20B C19 C21A 85.2(4) yes
C17 C19 C21A 111.8(3) yes
C22A C19 C21B 86.7(4) yes
C20B C19 C21B 109.3(4) yes
C17 C19 C21B 110.4(3) yes
C21A C19 C21B 26.1(3) yes
C22A C19 C20A 111.4(4) yes
C20B C19 C20A 22.6(3) yes
C17 C19 C20A 105.0(3) yes
C21A C19 C20A 107.4(4) yes
C21B C19 C20A 130.1(4) yes
C22A C19 C22B 20.9(3) yes
C20B C19 C22B 108.4(4) yes
C17 C19 C22B 112.4(3) yes
C21A C19 C22B 124.4(4) yes
C21B C19 C22B 105.5(4) yes
C20A C19 C22B 91.8(4) yes
C19 C20A H20D 109.5 ?
C19 C20A H20E 109.5 ?
C19 C20A H20F 109.5 ?
C19 C21A H21D 109.5 ?
C19 C21A H21F 109.5 ?
C19 C21A H21E 109.5 ?
C19 C22A H22B 109.5 ?
C19 C22A H22A 109.5 ?
C19 C22A H22C 109.5 ?
C19 C20B H20A 109.5 ?
C19 C20B H20B 109.5 ?
H20A C20B H20B 109.5 ?
C19 C20B H20C 109.5 ?
H20A C20B H20C 109.5 ?
H20B C20B H20C 109.5 ?
C19 C21B H21C 109.5 ?
C19 C21B H21A 109.5 ?
H21C C21B H21A 109.5 ?
C19 C21B H21B 109.5 ?
H21C C21B H21B 109.5 ?
H21A C21B H21B 109.5 ?
C19 C22B H22E 109.5 ?
C19 C22B H22D 109.5 ?
H22E C22B H22D 109.5 ?
C19 C22B H22F 109.5 ?
H22E C22B H22F 109.5 ?
H22D C22B H22F 109.5 ?
C24 C23 C15 111.1(2) yes
C24 C23 H23B 109.4 ?
C15 C23 H23B 109.4 ?
C24 C23 H23A 109.4 ?
C15 C23 H23A 109.4 ?
H23B C23 H23A 108.0 ?
C29 C24 C25 118.0(2) yes
C29 C24 C23 119.7(2) yes
C25 C24 C23 122.2(2) yes
O3 C25 C26 122.0(2) yes
O3 C25 C24 117.0(2) yes
C26 C25 C24 121.0(2) yes
C25 C26 C27 118.5(2) yes
C25 C26 C34 123.0(2) yes
C27 C26 C34 118.5(2) yes
C28 C27 C26 122.2(2) yes
C28 C27 H27B 118.9 ?
C26 C27 H27B 118.9 ?
C27 C28 C29 117.1(2) yes
C27 C28 C30 123.1(2) yes
C29 C28 C30 119.8(2) yes
C24 C29 C28 123.1(2) yes
C24 C29 H29 118.5 ?
C28 C29 H29 118.5 ?
C32 C30 C28 111.8(2) yes
C32 C30 C31 108.1(3) yes
C28 C30 C31 110.1(2) yes
C32 C30 C33 108.5(3) yes
C28 C30 C33 108.8(2) yes
C31 C30 C33 109.6(2) yes
C30 C31 H31B 109.5 ?
C30 C31 H31A 109.5 ?
H31B C31 H31A 109.5 ?
C30 C31 H31C 109.5 ?
H31B C31 H31C 109.5 ?
H31A C31 H31C 109.5 ?
C30 C32 H32A 109.5 ?
C30 C32 H32B 109.5 ?
H32A C32 H32B 109.5 ?
C30 C32 H32C 109.5 ?
H32A C32 H32C 109.5 ?
H32B C32 H32C 109.5 ?
C30 C33 H33A 109.5 ?
C30 C33 H33B 109.5 ?
H33A C33 H33B 109.5 ?
C30 C33 H33C 109.5 ?
H33A C33 H33C 109.5 ?
H33B C33 H33C 109.5 ?
C35 C34 C26 111.8(2) yes
C35 C34 H34B 109.3 ?
C26 C34 H34B 109.3 ?
C35 C34 H34A 109.3 ?
C26 C34 H34A 109.3 ?
H34B C34 H34A 107.9 ?
C36 C35 C40 118.3(2) yes
C36 C35 C34 121.4(2) yes
C40 C35 C34 120.2(2) yes
C35 C36 C37 121.8(2) yes
C35 C36 O4 118.1(2) yes
C37 C36 O4 119.9(2) yes
C36 C37 C38 117.3(2) yes
C36 C37 C1 123.4(2) yes
C38 C37 C1 119.1(2) yes
C39 C38 C37 122.7(2) yes
C39 C38 H38B 118.6 ?
C37 C38 H38B 118.6 ?
C38 C39 C40 117.6(2) yes
C38 C39 C41 119.3(3) yes
C40 C39 C41 123.0(3) yes
C39 C40 C35 121.9(2) yes
C39 C40 H40B 119.1 ?
C35 C40 H40B 119.1 ?
C44 C41 C43 109.0(3) yes
C44 C41 C39 112.3(3) yes
C43 C41 C39 109.6(2) yes
C44 C41 C42 109.5(3) yes
C43 C41 C42 108.1(3) yes
C39 C41 C42 108.1(3) yes
C41 C42 H42A 109.5 ?
C41 C42 H42B 109.5 ?
H42A C42 H42B 109.5 ?
C41 C42 H42C 109.5 ?
H42A C42 H42C 109.5 ?
H42B C42 H42C 109.5 ?
C41 C43 H43B 109.5 ?
C41 C43 H43A 109.5 ?
H43B C43 H43A 109.5 ?
C41 C43 H43C 109.5 ?
H43B C43 H43C 109.5 ?
H43A C43 H43C 109.5 ?
C41 C44 H44A 109.5 ?
C41 C44 H44B 109.5 ?
H44A C44 H44B 109.5 ?
C41 C44 H44C 109.5 ?
H44A C44 H44C 109.5 ?
H44B C44 H44C 109.5 ?
O4 C45 C46 106.2(2) yes
O4 C45 H45B 110.5 ?
C46 C45 H45B 110.5 ?
O4 C45 H45A 110.5 ?
C46 C45 H45A 110.5 ?
H45B C45 H45A 108.7 ?
N1 C46 C45 112.8(2) yes
N1 C46 H46B 109.0 ?
C45 C46 H46B 109.0 ?
N1 C46 H46A 109.0 ?
C45 C46 H46A 109.0 ?
H46B C46 H46A 107.8 ?
C48 C47 C55 121.7(2) yes
C48 C47 S1 116.2(2) yes
C55 C47 S1 122.0(2) yes
C47 C48 C49 119.8(3) yes
C47 C48 H48B 120.1 ?
C49 C48 H48B 120.1 ?
C50 C49 C48 120.3(3) yes
C50 C49 H49 119.8 ?
C48 C49 H49 119.8 ?
C49 C50 C56 121.2(3) yes
C49 C50 H50B 119.4 ?
C56 C50 H50B 119.4 ?
C52 C51 N3 122.7(3) yes
C52 C51 C56 118.1(3) yes
N3 C51 C56 119.1(3) yes
C51 C52 C53 121.1(3) yes
C51 C52 H52B 119.5 ?
C53 C52 H52B 119.5 ?
C54 C53 C52 122.0(3) yes
C54 C53 H53B 119.0 ?
C52 C53 H53B 119.0 ?
C53 C54 C55 118.8(3) yes
C53 C54 H54 120.6 ?
C55 C54 H54 120.6 ?
C56 C55 C47 117.9(2) yes
C56 C55 C54 119.1(2) yes
C47 C55 C54 122.9(2) yes
C55 C56 C50 118.9(2) yes
C55 C56 C51 120.7(3) yes
C50 C56 C51 120.3(2) yes
N3 C57 H57C 109.5 ?
N3 C57 H57A 109.5 ?
H57C C57 H57A 109.5 ?
N3 C57 H57B 109.5 ?
H57C C57 H57B 109.5 ?
H57A C57 H57B 109.5 ?
N3 C58 H58A 109.5 ?
N3 C58 H58B 109.5 ?
H58A C58 H58B 109.5 ?
N3 C58 H58C 109.5 ?
H58A C58 H58C 109.5 ?
H58B C58 H58C 109.5 ?
O2 C59 C60 105.98(19) yes
O2 C59 H59B 110.5 ?
C60 C59 H59B 110.5 ?
O2 C59 H59A 110.5 ?
C60 C59 H59A 110.5 ?
H59B C59 H59A 108.7 ?
N2 C60 C59 108.9(2) yes
N2 C60 H60B 109.9 ?
C59 C60 H60B 109.9 ?
N2 C60 H60A 109.9 ?
C59 C60 H60A 109.9 ?
H60B C60 H60A 108.3 ?
C62 C61 C69 121.9(2) yes
C62 C61 S2 115.89(19) yes
C69 C61 S2 122.15(19) yes
C61 C62 C63 120.0(2) yes
C61 C62 H62 120.0 ?
C63 C62 H62 120.0 ?
C64 C63 C62 120.2(2) yes
C64 C63 H63B 119.9 ?
C62 C63 H63B 119.9 ?
C63 C64 C70 121.3(2) yes
C63 C64 H64 119.4 ?
C70 C64 H64 119.4 ?
C66 C65 N4 123.3(2) yes
C66 C65 C70 119.6(2) yes
N4 C65 C70 117.1(2) yes
C65 C66 C67 120.1(2) yes
C65 C66 H66B 120.0 ?
C67 C66 H66B 120.0 ?
C68 C67 C66 122.0(2) yes
C68 C67 H67 119.0 ?
C66 C67 H67 119.0 ?
C67 C68 C69 120.0(2) yes
C67 C68 H68 120.0 ?
C69 C68 H68 120.0 ?
C61 C69 C68 124.3(2) yes
C61 C69 C70 117.1(2) yes
C68 C69 C70 118.6(2) yes
C64 C70 C69 119.4(2) yes
C64 C70 C65 121.0(2) yes
C69 C70 C65 119.5(2) yes
N4 C71 H71A 109.5 ?
N4 C71 H71B 109.5 ?
H71A C71 H71B 109.5 ?
N4 C71 H71C 109.5 ?
H71A C71 H71C 109.5 ?
H71B C71 H71C 109.5 ?
N4 C72 H72B 109.5 ?
N4 C72 H72A 109.5 ?
H72B C72 H72A 109.5 ?
N4 C72 H72C 109.5 ?
H72B C72 H72C 109.5 ?
H72A C72 H72C 109.5 ?
O26 S21 O25 119.30(12) yes
O26 S21 N21 107.24(12) yes
O25 S21 N21 106.24(12) yes
O26 S21 C147 107.33(12) yes
O25 S21 C147 108.33(12) yes
N21 S21 C147 107.95(12) yes
O27 S22 O28 118.64(12) yes
O27 S22 N22 107.38(13) yes
O28 S22 N22 106.98(12) yes
O27 S22 C161 109.76(12) yes
O28 S22 C161 106.76(12) yes
N22 S22 C161 106.72(13) yes
C103 O21 H21O 111(2) ?
C114 O22 C145 114.89(18) yes
C125 O23 H23O 110(2) ?
C136 O24 C159 114.73(18) yes
C146 N21 S21 123.03(18) yes
C146 N21 H21N 119(2) ?
S21 N21 H21N 113(2) ?
C160 N22 S22 122.64(18) yes
C160 N22 H22N 115(2) ?
S22 N22 H22N 112(2) ?
C151 N23 C157 115.8(2) yes
C151 N23 C158 114.0(2) yes
C157 N23 C158 110.1(2) yes
C165 N24 C172 115.7(3) yes
C165 N24 C171 113.6(2) yes
C172 N24 C171 108.2(2) yes
C137 C101 C102 112.3(2) yes
C137 C101 H10D 109.1 ?
C102 C101 H10D 109.1 ?
C137 C101 H10E 109.1 ?
C102 C101 H10E 109.1 ?
H10D C101 H10E 107.9 ?
C107 C102 C103 118.6(2) yes
C107 C102 C101 120.0(2) yes
C103 C102 C101 121.4(2) yes
O21 C103 C102 121.1(2) yes
O21 C103 C104 117.8(2) yes
C102 C103 C104 121.1(2) yes
C105 C104 C103 118.1(2) yes
C105 C104 C112 119.8(2) yes
C103 C104 C112 122.1(2) yes
C104 C105 C106 122.9(2) yes
C104 C105 H105 118.6 ?
C106 C105 H105 118.6 ?
C107 C106 C105 117.0(2) yes
C107 C106 C108 123.7(2) yes
C105 C106 C108 119.3(2) yes
C102 C107 C106 122.3(2) yes
C102 C107 H107 118.8 ?
C106 C107 H107 118.8 ?
C109 C108 C106 112.3(2) yes
C109 C108 C110 108.7(3) yes
C106 C108 C110 109.3(2) yes
C109 C108 C111 108.1(2) yes
C106 C108 C111 109.6(2) yes
C110 C108 C111 108.8(2) yes
C108 C109 H10B 109.5 ?
C108 C109 H10A 109.5 ?
H10B C109 H10A 109.5 ?
C108 C109 H10C 109.5 ?
H10B C109 H10C 109.5 ?
H10A C109 H10C 109.5 ?
C108 C110 H11A 109.5 ?
C108 C110 H11B 109.5 ?
H11A C110 H11B 109.5 ?
C108 C110 H11C 109.5 ?
H11A C110 H11C 109.5 ?
H11B C110 H11C 109.5 ?
C108 C111 H11E 109.5 ?
C108 C111 H11D 109.5 ?
H11E C111 H11D 109.5 ?
C108 C111 H11F 109.5 ?
H11E C111 H11F 109.5 ?
H11D C111 H11F 109.5 ?
C113 C112 C104 110.7(2) yes
C113 C112 H11H 109.5 ?
C104 C112 H11H 109.5 ?
C113 C112 H11G 109.5 ?
C104 C112 H11G 109.5 ?
H11H C112 H11G 108.1 ?
C114 C113 C118 117.5(2) yes
C114 C113 C112 123.4(2) yes
C118 C113 C112 119.0(2) yes
C113 C114 C115 122.1(2) yes
C113 C114 O22 119.4(2) yes
C115 C114 O22 118.5(2) yes
C116 C115 C114 118.0(2) yes
C116 C115 C123 119.9(2) yes
C114 C115 C123 122.0(2) yes
C115 C116 C117 122.5(2) yes
C115 C116 H116 118.8 ?
C117 C116 H116 118.8 ?
C118 C117 C116 117.2(2) yes
C118 C117 C119 122.2(3) yes
C116 C117 C119 120.6(3) yes
C117 C118 C113 122.7(2) yes
C117 C118 H118 118.7 ?
C113 C118 H118 118.7 ?
C222 C119 C120 123.4(16) yes
C222 C119 C117 122.7(16) yes
C120 C119 C117 113.2(3) yes
C222 C119 C121 61.8(16) yes
C120 C119 C121 108.9(3) yes
C117 C119 C121 108.2(3) yes
C222 C119 C122 45.6(16) yes
C120 C119 C122 110.5(3) yes
C117 C119 C122 108.4(3) yes
C121 C119 C122 107.4(3) yes
C222 C119 C220 110.8(18) yes
C120 C119 C220 33.9(8) yes
C117 C119 C220 111.3(8) yes
C121 C119 C220 134.7(9) yes
C122 C119 C220 80.1(9) yes
C222 C119 C221 114(2) yes
C120 C119 C221 48.1(11) yes
C117 C119 C221 109.1(11) yes
C121 C119 C221 65.1(11) yes
C122 C119 C221 142.2(11) yes
C220 C119 C221 81.7(13) yes
C119 C120 H12A 109.5 ?
C119 C120 H12B 109.5 ?
C119 C120 H12C 109.5 ?
C119 C121 H12J 109.5 ?
C119 C121 H12I 109.5 ?
C119 C121 H12K 109.5 ?
C119 C122 H12E 109.5 ?
C119 C122 H12D 109.5 ?
C119 C122 H12F 109.5 ?
C119 C220 H22G 109.5 ?
C119 C220 H22H 109.5 ?
H22G C220 H22H 109.5 ?
C119 C220 H22I 109.5 ?
H22G C220 H22I 109.5 ?
H22H C220 H22I 109.5 ?
C119 C221 H22J 109.5 ?
C119 C221 H22K 109.5 ?
H22J C221 H22K 109.5 ?
C119 C221 H22L 109.5 ?
H22J C221 H22L 109.5 ?
H22K C221 H22L 109.5 ?
C119 C222 H22M 109.5 ?
C119 C222 H22O 109.5 ?
H22M C222 H22O 109.5 ?
C119 C222 H22P 109.5 ?
H22M C222 H22P 109.5 ?
H22O C222 H22P 109.5 ?
C124 C123 C115 111.3(2) yes
C124 C123 H12L 109.4 ?
C115 C123 H12L 109.4 ?
C124 C123 H12M 109.4 ?
C115 C123 H12M 109.4 ?
H12L C123 H12M 108.0 ?
C129 C124 C125 118.4(2) yes
C129 C124 C123 119.4(2) yes
C125 C124 C123 122.2(2) yes
O23 C125 C126 118.3(2) yes
O23 C125 C124 120.8(2) yes
C126 C125 C124 120.9(2) yes
C127 C126 C125 118.7(2) yes
C127 C126 C134 119.4(2) yes
C125 C126 C134 121.8(2) yes
C126 C127 C128 122.5(2) yes
C126 C127 H127 118.8 ?
C128 C127 H127 118.8 ?
C127 C128 C129 117.0(2) yes
C127 C128 C130 122.9(2) yes
C129 C128 C130 120.1(2) yes
C124 C129 C128 122.5(2) yes
C124 C129 H129 118.7 ?
C128 C129 H129 118.7 ?
C133 C130 C132 110.9(3) yes
C133 C130 C128 113.1(3) yes
C132 C130 C128 111.1(2) yes
C133 C130 C131 106.8(3) yes
C132 C130 C131 106.7(3) yes
C128 C130 C131 107.9(2) yes
C130 C131 H13A 109.5 ?
C130 C131 H13B 109.5 ?
H13A C131 H13B 109.5 ?
C130 C131 H13C 109.5 ?
H13A C131 H13C 109.5 ?
H13B C131 H13C 109.5 ?
C130 C132 H13J 109.5 ?
C130 C132 H13I 109.5 ?
H13J C132 H13I 109.5 ?
C130 C132 H13K 109.5 ?
H13J C132 H13K 109.5 ?
H13I C132 H13K 109.5 ?
C130 C133 H13E 109.5 ?
C130 C133 H13D 109.5 ?
H13E C133 H13D 109.5 ?
C130 C133 H13F 109.5 ?
H13E C133 H13F 109.5 ?
H13D C133 H13F 109.5 ?
C135 C134 C126 111.6(2) yes
C135 C134 H13G 109.3 ?
C126 C134 H13G 109.3 ?
C135 C134 H13H 109.3 ?
C126 C134 H13H 109.3 ?
H13G C134 H13H 108.0 ?
C136 C135 C140 117.3(2) yes
C136 C135 C134 122.7(2) yes
C140 C135 C134 119.9(2) yes
C135 C136 C137 122.4(2) yes
C135 C136 O24 119.2(2) yes
C137 C136 O24 118.4(2) yes
C138 C137 C136 117.7(2) yes
C138 C137 C101 119.9(2) yes
C136 C137 C101 122.3(2) yes
C137 C138 C139 122.5(2) yes
C137 C138 H138 118.7 ?
C139 C138 H138 118.7 ?
C140 C139 C138 117.2(2) yes
C140 C139 C141 122.1(2) yes
C138 C139 C141 120.7(2) yes
C139 C140 C135 122.8(2) yes
C139 C140 H140 118.6 ?
C135 C140 H140 118.6 ?
C142 C141 C144 110.9(3) yes
C142 C141 C139 109.0(3) yes
C144 C141 C139 112.4(2) yes
C142 C141 C143 108.4(3) yes
C144 C141 C143 106.6(3) yes
C139 C141 C143 109.5(3) yes
C141 C142 H14D 109.5 ?
C141 C142 H14E 109.5 ?
H14D C142 H14E 109.5 ?
C141 C142 H14F 109.5 ?
H14D C142 H14F 109.5 ?
H14E C142 H14F 109.5 ?
C141 C143 H14B 109.5 ?
C141 C143 H14A 109.5 ?
H14B C143 H14A 109.5 ?
C141 C143 H14C 109.5 ?
H14B C143 H14C 109.5 ?
H14A C143 H14C 109.5 ?
C141 C144 H14H 109.5 ?
C141 C144 H14G 109.5 ?
H14H C144 H14G 109.5 ?
C141 C144 H14I 109.5 ?
H14H C144 H14I 109.5 ?
H14G C144 H14I 109.5 ?
O22 C145 C146 107.0(2) yes
O22 C145 H14J 110.3 ?
C146 C145 H14J 110.3 ?
O22 C145 H14K 110.3 ?
C146 C145 H14K 110.3 ?
H14J C145 H14K 108.6 ?
N21 C146 C145 110.4(2) yes
N21 C146 H14L 109.6 ?
C145 C146 H14L 109.6 ?
N21 C146 H14M 109.6 ?
C145 C146 H14M 109.6 ?
H14L C146 H14M 108.1 ?
C148 C147 C155 121.6(2) yes
C148 C147 S21 116.5(2) yes
C155 C147 S21 121.9(2) yes
C147 C148 C149 120.4(3) yes
C147 C148 H148 119.8 ?
C149 C148 H148 119.8 ?
C150 C149 C148 120.0(3) yes
C150 C149 H149 120.0 ?
C148 C149 H149 120.0 ?
C149 C150 C156 121.6(3) yes
C149 C150 H150 119.2 ?
C156 C150 H150 119.2 ?
C152 C151 N23 123.0(3) yes
C152 C151 C156 119.7(2) yes
N23 C151 C156 117.3(2) yes
C151 C152 C153 120.8(2) yes
C151 C152 H152 119.6 ?
C153 C152 H152 119.6 ?
C154 C153 C152 120.9(3) yes
C154 C153 H153 119.6 ?
C152 C153 H153 119.6 ?
C153 C154 C155 120.4(2) yes
C153 C154 H154 119.8 ?
C155 C154 H154 119.8 ?
C154 C155 C156 118.8(2) yes
C154 C155 C147 124.4(2) yes
C156 C155 C147 116.8(2) yes
C150 C156 C155 119.4(2) yes
C150 C156 C151 121.5(2) yes
C155 C156 C151 119.0(2) yes
N23 C157 H15D 109.5 ?
N23 C157 H15E 109.5 ?
H15D C157 H15E 109.5 ?
N23 C157 H15F 109.5 ?
H15D C157 H15F 109.5 ?
H15E C157 H15F 109.5 ?
N23 C158 H15H 109.5 ?
N23 C158 H15G 109.5 ?
H15H C158 H15G 109.5 ?
N23 C158 H15I 109.5 ?
H15H C158 H15I 109.5 ?
H15G C158 H15I 109.5 ?
O24 C159 C160 107.5(2) yes
O24 C159 H15B 110.2 ?
C160 C159 H15B 110.2 ?
O24 C159 H15A 110.2 ?
C160 C159 H15A 110.2 ?
H15B C159 H15A 108.5 ?
N22 C160 C159 109.2(2) yes
N22 C160 H16F 109.8 ?
C159 C160 H16F 109.8 ?
N22 C160 H16E 109.8 ?
C159 C160 H16E 109.8 ?
H16F C160 H16E 108.3 ?
C162 C161 C169 120.8(3) yes
C162 C161 S22 116.4(2) yes
C169 C161 S22 122.7(2) yes
C161 C162 C163 120.3(3) yes
C161 C162 H162 119.9 ?
C163 C162 H162 119.9 ?
C164 C163 C162 120.6(3) yes
C164 C163 H163 119.7 ?
C162 C163 H163 119.7 ?
C163 C164 C170 120.8(3) yes
C163 C164 H164 119.6 ?
C170 C164 H164 119.6 ?
C166 C165 N24 123.3(3) yes
C166 C165 C170 118.1(3) yes
N24 C165 C170 118.4(3) yes
C165 C166 C167 121.3(3) yes
C165 C166 H166 119.4 ?
C167 C166 H166 119.4 ?
C168 C167 C166 121.4(3) yes
C168 C167 H167 119.3 ?
C166 C167 H167 119.3 ?
C167 C168 C169 120.0(3) yes
C167 C168 H168 120.0 ?
C169 C168 H168 120.0 ?
C170 C169 C161 118.7(2) yes
C170 C169 C168 117.6(2) yes
C161 C169 C168 123.7(3) yes
C169 C170 C164 118.5(2) yes
C169 C170 C165 121.0(3) yes
C164 C170 C165 120.4(3) yes
N24 C171 H17B 109.5 ?
N24 C171 H17A 109.5 ?
H17B C171 H17A 109.5 ?
N24 C171 H17C 109.5 ?
H17B C171 H17C 109.5 ?
H17A C171 H17C 109.5 ?
N24 C172 H17D 109.5 ?
N24 C172 H17E 109.5 ?
H17D C172 H17E 109.5 ?
N24 C172 H17F 109.5 ?
H17D C172 H17F 109.5 ?
H17E C172 H17F 109.5 ?
N1S C1S C2S 178.8(4) yes
C1S C2S H2SB 109.5 ?
C1S C2S H2SA 109.5 ?
H2SB C2S H2SA 109.5 ?
C1S C2S H2SC 109.5 ?
H2SB C2S H2SC 109.5 ?
H2SA C2S H2SC 109.5 ?
N2S C3S C4S 178.0(5) yes
C3S C4S H4SC 109.5 ?
C3S C4S H4SB 109.5 ?
H4SC C4S H4SB 109.5 ?
C3S C4S H4SA 109.5 ?
H4SC C4S H4SA 109.5 ?
H4SB C4S H4SA 109.5 ?
N3S C5S C6S 179.2(4) yes
C5S C6S H6SA 109.5 ?
C5S C6S H6SC 109.5 ?
H6SA C6S H6SC 109.5 ?
C5S C6S H6SB 109.5 ?
H6SA C6S H6SB 109.5 ?
H6SC C6S H6SB 109.5 ?
N4S C7S C8S 168.1(8) yes
C7S C8S H8SA 109.5 ?
C7S C8S H8SB 109.5 ?
H8SA C8S H8SB 109.5 ?
C7S C8S H8SC 109.5 ?
H8SA C8S H8SC 109.5 ?
H8SB C8S H8SC 109.5 ?
N4SA C7SA C8SA 158.3(9) yes
C7SA C8SA H8SD 109.5 ?
C7SA C8SA H8SE 109.5 ?
H8SD C8SA H8SE 109.5 ?
C7SA C8SA H8SF 109.5 ?
H8SD C8SA H8SF 109.5 ?
H8SE C8SA H8SF 109.5 ?
N5S C9S C10S 179.2(4) yes
C9S C10S H10I 109.5 ?
C9S C10S H10J 109.5 ?
H10I C10S H10J 109.5 ?
C9S C10S H10K 109.5 ?
H10I C10S H10K 109.5 ?
H10J C10S H10K 109.5 ?
N6S C11S C12S 178.8(5) yes
C11S C12S H12N 109.5 ?
C11S C12S H12P 109.5 ?
H12N C12S H12P 109.5 ?
C11S C12S H12O 109.5 ?
H12N C12S H12O 109.5 ?
H12P C12S H12O 109.5 ?
N7S C13S C14S 153.7(6) yes
C13S C14S H14N 109.5 ?
C13S C14S H14O 109.5 ?
H14N C14S H14O 109.5 ?
C13S C14S H14P 109.5 ?
H14N C14S H14P 109.5 ?
H14O C14S H14P 109.5 ?
H14Q C14B H14R 109.5 ?
H14Q C14B H14S 109.5 ?
H14R C14B H14S 109.5 ?
N8S C15S C16S 179.5(4) yes
C15S C16S H16A 109.5 ?
C15S C16S H16B 109.5 ?
H16A C16S H16B 109.5 ?
C15S C16S H16C 109.5 ?
H16A C16S H16C 109.5 ?
H16B C16S H16C 109.5 ?

loop_
_geom_bond_atom_site_label_1
_geom_bond_atom_site_label_2
_geom_bond_distance
_geom_bond_publ_flag
S1 O6 1.4282(19) yes
S1 O5 1.446(2) yes
S1 N1 1.637(2) yes
S1 C47 1.770(3) yes
S2 O7 1.4343(19) yes
S2 O8 1.4352(19) yes
S2 N2 1.611(2) yes
S2 C61 1.779(2) yes
O1 C3 1.370(3) yes
O1 H1O 0.85(4) ?
O2 C14 1.398(3) yes
O2 C59 1.446(3) yes
O3 C25 1.383(3) yes
O3 H3O 0.79(3) ?
O4 C36 1.400(3) yes
O4 C45 1.447(3) yes
N1 C46 1.461(3) yes
N1 H1N 0.89(4) ?
N2 C60 1.463(3) yes
N2 H2N 0.91(3) ?
N3 C51 1.407(4) yes
N3 C58 1.444(4) yes
N3 C57 1.464(4) yes
N4 C65 1.423(3) yes
N4 C72 1.463(3) yes
N4 C71 1.471(4) yes
C1 C37 1.514(3) yes
C1 C2 1.519(3) yes
C1 H1A 0.9900 ?
C1 H1B 0.9900 ?
C2 C7 1.396(3) yes
C2 C3 1.401(3) yes
C3 C4 1.400(3) yes
C4 C5 1.391(4) yes
C4 C12 1.524(4) yes
C5 C6 1.388(4) yes
C5 H5 0.9500 ?
C6 C7 1.394(4) yes
C6 C8 1.534(4) yes
C7 H7 0.9500 ?
C8 C10 1.516(4) yes
C8 C11 1.529(4) yes
C8 C9 1.535(5) yes
C9 H9A 0.9800 ?
C9 H9B 0.9800 ?
C9 H9C 0.9800 ?
C10 H10G 0.9800 ?
C10 H10F 0.9800 ?
C10 H10H 0.9800 ?
C11 H11I 0.9800 ?
C11 H11J 0.9800 ?
C11 H11K 0.9800 ?
C12 C13 1.520(3) yes
C12 H12G 0.9900 ?
C12 H12H 0.9900 ?
C13 C14 1.390(3) yes
C13 C18 1.394(3) yes
C14 C15 1.396(3) yes
C15 C16 1.399(3) yes
C15 C23 1.521(3) yes
C16 C17 1.391(4) yes
C16 H16D 0.9500 ?
C17 C18 1.387(4) yes
C17 C19 1.535(3) yes
C18 H18 0.9500 ?
C19 C22A 1.455(7) yes
C19 C20B 1.501(7) yes
C19 C21A 1.549(7) yes
C19 C21B 1.550(7) yes
C19 C20A 1.562(7) yes
C19 C22B 1.594(7) yes
C20A H20D 0.9800 ?
C20A H20E 0.9800 ?
C20A H20F 0.9800 ?
C21A H21D 0.9800 ?
C21A H21F 0.9800 ?
C21A H21E 0.9800 ?
C22A H22B 0.9800 ?
C22A H22A 0.9800 ?
C22A H22C 0.9800 ?
C20B H20A 0.9800 ?
C20B H20B 0.9800 ?
C20B H20C 0.9800 ?
C21B H21C 0.9800 ?
C21B H21A 0.9800 ?
C21B H21B 0.9800 ?
C22B H22E 0.9800 ?
C22B H22D 0.9800 ?
C22B H22F 0.9800 ?
C23 C24 1.521(3) yes
C23 H23B 0.9900 ?
C23 H23A 0.9900 ?
C24 C29 1.387(3) yes
C24 C25 1.405(3) yes
C25 C26 1.391(3) yes
C26 C27 1.401(3) yes
C26 C34 1.523(3) yes
C27 C28 1.390(4) yes
C27 H27B 0.9500 ?
C28 C29 1.393(4) yes
C28 C30 1.531(4) yes
C29 H29 0.9500 ?
C30 C32 1.530(4) yes
C30 C31 1.534(4) yes
C30 C33 1.538(4) yes
C31 H31B 0.9800 ?
C31 H31A 0.9800 ?
C31 H31C 0.9800 ?
C32 H32A 0.9800 ?
C32 H32B 0.9800 ?
C32 H32C 0.9800 ?
C33 H33A 0.9800 ?
C33 H33B 0.9800 ?
C33 H33C 0.9800 ?
C34 C35 1.521(3) yes
C34 H34B 0.9900 ?
C34 H34A 0.9900 ?
C35 C36 1.392(3) yes
C35 C40 1.395(4) yes
C36 C37 1.396(3) yes
C37 C38 1.397(3) yes
C38 C39 1.389(4) yes
C38 H38B 0.9500 ?
C39 C40 1.393(4) yes
C39 C41 1.535(4) yes
C40 H40B 0.9500 ?
C41 C44 1.519(5) yes
C41 C43 1.527(5) yes
C41 C42 1.537(5) yes
C42 H42A 0.9800 ?
C42 H42B 0.9800 ?
C42 H42C 0.9800 ?
C43 H43B 0.9800 ?
C43 H43A 0.9800 ?
C43 H43C 0.9800 ?
C44 H44A 0.9800 ?
C44 H44B 0.9800 ?
C44 H44C 0.9800 ?
C45 C46 1.507(4) yes
C45 H45B 0.9900 ?
C45 H45A 0.9900 ?
C46 H46B 0.9900 ?
C46 H46A 0.9900 ?
C47 C48 1.364(4) yes
C47 C55 1.432(4) yes
C48 C49 1.402(4) yes
C48 H48B 0.9500 ?
C49 C50 1.368(4) yes
C49 H49 0.9500 ?
C50 C56 1.422(4) yes
C50 H50B 0.9500 ?
C51 C52 1.382(4) yes
C51 C56 1.436(4) yes
C52 C53 1.405(4) yes
C52 H52B 0.9500 ?
C53 C54 1.370(4) yes
C53 H53B 0.9500 ?
C54 C55 1.438(4) yes
C54 H54 0.9500 ?
C55 C56 1.411(4) yes
C57 H57C 0.9800 ?
C57 H57A 0.9800 ?
C57 H57B 0.9800 ?
C58 H58A 0.9800 ?
C58 H58B 0.9800 ?
C58 H58C 0.9800 ?
C59 C60 1.506(3) yes
C59 H59B 0.9900 ?
C59 H59A 0.9900 ?
C60 H60B 0.9900 ?
C60 H60A 0.9900 ?
C61 C62 1.371(4) yes
C61 C69 1.426(3) yes
C62 C63 1.402(4) yes
C62 H62 0.9500 ?
C63 C64 1.363(4) yes
C63 H63B 0.9500 ?
C64 C70 1.414(3) yes
C64 H64 0.9500 ?
C65 C66 1.377(4) yes
C65 C70 1.436(4) yes
C66 C67 1.408(4) yes
C66 H66B 0.9500 ?
C67 C68 1.362(4) yes
C67 H67 0.9500 ?
C68 C69 1.428(3) yes
C68 H68 0.9500 ?
C69 C70 1.429(3) yes
C71 H71A 0.9800 ?
C71 H71B 0.9800 ?
C71 H71C 0.9800 ?
C72 H72B 0.9800 ?
C72 H72A 0.9800 ?
C72 H72C 0.9800 ?
S21 O26 1.4315(19) yes
S21 O25 1.436(2) yes
S21 N21 1.605(2) yes
S21 C147 1.772(3) yes
S22 O27 1.424(2) yes
S22 O28 1.432(2) yes
S22 N22 1.609(2) yes
S22 C161 1.785(3) yes
O21 C103 1.379(3) yes
O21 H21O 0.81(3) ?
O22 C114 1.405(3) yes
O22 C145 1.444(3) yes
O23 C125 1.380(3) yes
O23 H23O 0.89(3) ?
O24 C136 1.407(3) yes
O24 C159 1.437(3) yes
N21 C146 1.455(3) yes
N21 H21N 0.87(3) ?
N22 C160 1.455(3) yes
N22 H22N 0.90(4) ?
N23 C151 1.414(3) yes
N23 C157 1.455(4) yes
N23 C158 1.476(4) yes
N24 C165 1.423(4) yes
N24 C172 1.455(4) yes
N24 C171 1.475(4) yes
C101 C137 1.519(3) yes
C101 C102 1.527(3) yes
C101 H10D 0.9900 ?
C101 H10E 0.9900 ?
C102 C107 1.391(3) yes
C102 C103 1.398(3) yes
C103 C104 1.401(3) yes
C104 C105 1.385(3) yes
C104 C112 1.518(3) yes
C105 C106 1.404(3) yes
C105 H105 0.9500 ?
C106 C107 1.392(4) yes
C106 C108 1.534(4) yes
C107 H107 0.9500 ?
C108 C109 1.525(4) yes
C108 C110 1.537(4) yes
C108 C111 1.537(4) yes
C109 H10B 0.9800 ?
C109 H10A 0.9800 ?
C109 H10C 0.9800 ?
C110 H11A 0.9800 ?
C110 H11B 0.9800 ?
C110 H11C 0.9800 ?
C111 H11E 0.9800 ?
C111 H11D 0.9800 ?
C111 H11F 0.9800 ?
C112 C113 1.515(3) yes
C112 H11H 0.9900 ?
C112 H11G 0.9900 ?
C113 C114 1.386(3) yes
C113 C118 1.404(3) yes
C114 C115 1.397(3) yes
C115 C116 1.390(4) yes
C115 C123 1.524(4) yes
C116 C117 1.395(4) yes
C116 H116 0.9500 ?
C117 C118 1.389(4) yes
C117 C119 1.536(4) yes
C118 H118 0.9500 ?
C119 C222 1.37(3) yes
C119 C120 1.504(6) yes
C119 C121 1.539(5) yes
C119 C122 1.556(6) yes
C119 C220 1.59(2) yes
C119 C221 1.66(3) yes
C120 H12A 0.9800 ?
C120 H12B 0.9800 ?
C120 H12C 0.9800 ?
C121 H12J 0.9800 ?
C121 H12I 0.9800 ?
C121 H12K 0.9800 ?
C122 H12E 0.9800 ?
C122 H12D 0.9800 ?
C122 H12F 0.9800 ?
C220 H22G 0.9800 ?
C220 H22H 0.9800 ?
C220 H22I 0.9800 ?
C221 H22J 0.9800 ?
C221 H22K 0.9800 ?
C221 H22L 0.9800 ?
C222 H22M 0.9800 ?
C222 H22O 0.9800 ?
C222 H22P 0.9800 ?
C123 C124 1.520(3) yes
C123 H12L 0.9900 ?
C123 H12M 0.9900 ?
C124 C129 1.388(4) yes
C124 C125 1.402(3) yes
C125 C126 1.392(3) yes
C126 C127 1.391(4) yes
C126 C134 1.521(3) yes
C127 C128 1.393(4) yes
C127 H127 0.9500 ?
C128 C129 1.401(4) yes
C128 C130 1.534(4) yes
C129 H129 0.9500 ?
C130 C133 1.507(5) yes
C130 C132 1.512(4) yes
C130 C131 1.560(5) yes
C131 H13A 0.9800 ?
C131 H13B 0.9800 ?
C131 H13C 0.9800 ?
C132 H13J 0.9800 ?
C132 H13I 0.9800 ?
C132 H13K 0.9800 ?
C133 H13E 0.9800 ?
C133 H13D 0.9800 ?
C133 H13F 0.9800 ?
C134 C135 1.520(3) yes
C134 H13G 0.9900 ?
C134 H13H 0.9900 ?
C135 C136 1.391(3) yes
C135 C140 1.397(3) yes
C136 C137 1.398(3) yes
C137 C138 1.391(3) yes
C138 C139 1.396(4) yes
C138 H138 0.9500 ?
C139 C140 1.393(4) yes
C139 C141 1.532(4) yes
C140 H140 0.9500 ?
C141 C142 1.509(4) yes
C141 C144 1.509(5) yes
C141 C143 1.560(5) yes
C142 H14D 0.9800 ?
C142 H14E 0.9800 ?
C142 H14F 0.9800 ?
C143 H14B 0.9800 ?
C143 H14A 0.9800 ?
C143 H14C 0.9800 ?
C144 H14H 0.9800 ?
C144 H14G 0.9800 ?
C144 H14I 0.9800 ?
C145 C146 1.507(4) yes
C145 H14J 0.9900 ?
C145 H14K 0.9900 ?
C146 H14L 0.9900 ?
C146 H14M 0.9900 ?
C147 C148 1.371(4) yes
C147 C155 1.438(4) yes
C148 C149 1.404(4) yes
C148 H148 0.9500 ?
C149 C150 1.358(4) yes
C149 H149 0.9500 ?
C150 C156 1.422(4) yes
C150 H150 0.9500 ?
C151 C152 1.370(4) yes
C151 C156 1.434(4) yes
C152 C153 1.410(4) yes
C152 H152 0.9500 ?
C153 C154 1.366(4) yes
C153 H153 0.9500 ?
C154 C155 1.422(4) yes
C154 H154 0.9500 ?
C155 C156 1.430(4) yes
C157 H15D 0.9800 ?
C157 H15E 0.9800 ?
C157 H15F 0.9800 ?
C158 H15H 0.9800 ?
C158 H15G 0.9800 ?
C158 H15I 0.9800 ?
C159 C160 1.508(3) yes
C159 H15B 0.9900 ?
C159 H15A 0.9900 ?
C160 H16F 0.9900 ?
C160 H16E 0.9900 ?
C161 C162 1.357(4) yes
C161 C169 1.423(4) yes
C162 C163 1.418(4) yes
C162 H162 0.9500 ?
C163 C164 1.347(4) yes
C163 H163 0.9500 ?
C164 C170 1.429(4) yes
C164 H164 0.9500 ?
C165 C166 1.368(4) yes
C165 C170 1.437(4) yes
C166 C167 1.413(5) yes
C166 H166 0.9500 ?
C167 C168 1.359(4) yes
C167 H167 0.9500 ?
C168 C169 1.442(4) yes
C168 H168 0.9500 ?
C169 C170 1.420(4) yes
C171 H17B 0.9800 ?
C171 H17A 0.9800 ?
C171 H17C 0.9800 ?
C172 H17D 0.9800 ?
C172 H17E 0.9800 ?
C172 H17F 0.9800 ?
N1S C1S 1.141(3) yes
C1S C2S 1.416(4) yes
C2S H2SB 0.9800 ?
C2S H2SA 0.9800 ?
C2S H2SC 0.9800 ?
N2S C3S 1.148(6) yes
C3S C4S 1.453(6) yes
C4S H4SC 0.9800 ?
C4S H4SB 0.9800 ?
C4S H4SA 0.9800 ?
N3S C5S 1.136(4) yes
C5S C6S 1.439(4) yes
C6S H6SA 0.9800 ?
C6S H6SC 0.9800 ?
C6S H6SB 0.9800 ?
N4S C7S 1.146(3) yes
C7S C8S 1.415(4) yes
C8S H8SA 0.9800 ?
C8S H8SB 0.9800 ?
C8S H8SC 0.9800 ?
N4SA C7SA 1.156(4) yes
C7SA C8SA 1.428(4) yes
C8SA H8SD 0.9800 ?
C8SA H8SE 0.9800 ?
C8SA H8SF 0.9800 ?
N5S C9S 1.139(4) yes
C9S C10S 1.437(5) yes
C10S H10I 0.9800 ?
C10S H10J 0.9800 ?
C10S H10K 0.9800 ?
N6S C11S 1.171(5) yes
C11S C12S 1.435(6) yes
C12S H12N 0.9800 ?
C12S H12P 0.9800 ?
C12S H12O 0.9800 ?
N7S C13S 1.161(4) yes
C13S C14S 1.437(4) yes
C14S H14N 0.9800 ?
C14S H14O 0.9800 ?
C14S H14P 0.9800 ?
C14B H14Q 0.9800 ?
C14B H14R 0.9800 ?
C14B H14S 0.9800 ?
N8S C15S 1.135(5) yes
C15S C16S 1.439(5) yes
C16S H16A 0.9800 ?
C16S H16B 0.9800 ?
C16S H16C 0.9800 ?

loop_
_geom_hbond_atom_site_label_D
_geom_hbond_atom_site_label_H
_geom_hbond_atom_site_label_A
_geom_hbond_distance_DH
_geom_hbond_distance_HA
_geom_hbond_distance_DA
_geom_hbond_angle_DHA
O1 H1O O2 0.85(4) 1.82(4) 2.669(2) 178(4)
O3 H3O O4 0.79(3) 1.94(3) 2.722(3) 173(3)
O21 H21O O24 0.81(3) 1.86(4) 2.670(3) 175(4)
O23 H23O O22 0.89(3) 1.81(4) 2.693(2) 177(3)
N1 H1N O1 0.89(4) 2.10(4) 2.973(3) 169(3)
N2 H2N O3 0.91(3) 2.08(3) 2.964(3) 161(3)
N21 H21N O21 0.87(3) 2.00(3) 2.852(3) 166(3)
N22 H22N O23 0.90(4) 1.99(4) 2.867(3) 165(3)
